data_1551385
loop_
_publ_author_name
'Nagula Chandramouli'
'Yann Ferrand'
'Guillaume Lautrette'
'Brice Kauffmann'
'Cameron David Mackereth'
'Michel Laguerre'
'Didier Dubreuil'
'Ivan Huc'

_publ_section_title
;
 Iterative design of a helically folded aromatic oligoamide sequence for
 the selective encapsulation of fructose
;
_journal_name_full 'Nature Chemistry'
_journal_page_first 334
_journal_page_last 341
_journal_paper_doi 10.1038/nchem.2195
_journal_volume 7
_journal_year 2015
_chemical_formula_sum 'C206 H210 N40 O40'
_chemical_formula_weight 3886.13
_space_group_crystal_system monoclinic
_space_group_IT_number 14
_space_group_name_Hall '-P 2ybc'
_space_group_name_H-M_alt 'P 1 21/c 1'
_atom_sites_solution_hydrogens geom
_cell_angle_alpha 90.0000(10)
_cell_angle_beta 101.9260(10)
_cell_angle_gamma 90.0000(10)
_cell_formula_units_Z 4
_cell_length_a 24.4430(6)
_cell_length_b 21.3714(5)
_cell_length_c 46.5745(10)
_cell_measurement_reflns_used 879
_cell_measurement_temperature 100(2)
_cell_measurement_theta_max 72.513
_cell_measurement_theta_min 2.386
_cell_volume 23804.5(10)
_computing_cell_refinement 'CrystalClear 1.36'
_computing_data_collection 'CrystalClear 1.36'
_computing_data_reduction 'CrystalClear 1.36'
_computing_structure_refinement 'SHELXL-2013 (Sheldrick, 2013)'
_computing_structure_solution 'Superflip (Palatinus, 2007)'
_diffrn_ambient_temperature 100(2)
_diffrn_measured_fraction_theta_full 0.875
_diffrn_measured_fraction_theta_max 0.839
_diffrn_measurement_device_type 'partial chi'
_diffrn_measurement_method 'omega scan'
_diffrn_radiation_type CuK\a
_diffrn_radiation_wavelength 1.54178
_diffrn_reflns_av_R_equivalents 0.0436
_diffrn_reflns_av_unetI/netI 0.0400
_diffrn_reflns_Laue_measured_fraction_full 0.875
_diffrn_reflns_Laue_measured_fraction_max 0.839
_diffrn_reflns_limit_h_max 29
_diffrn_reflns_limit_h_min -29
_diffrn_reflns_limit_k_max 22
_diffrn_reflns_limit_k_min -25
_diffrn_reflns_limit_l_max 53
_diffrn_reflns_limit_l_min -57
_diffrn_reflns_number 119248
_diffrn_reflns_point_group_measured_fraction_full 0.875
_diffrn_reflns_point_group_measured_fraction_max 0.839
_diffrn_reflns_theta_full 67.679
_diffrn_reflns_theta_max 72.513
_diffrn_reflns_theta_min 2.386
_diffrn_source 'Rigaku MM007 rotating anode'
_exptl_absorpt_coefficient_mu 0.634
_exptl_absorpt_correction_type none
_exptl_crystal_colour yellow
_exptl_crystal_density_diffrn 1.084
_exptl_crystal_description needle
_exptl_crystal_F_000 8184
_exptl_crystal_size_max 0.2
_exptl_crystal_size_mid 0.1
_exptl_crystal_size_min 0.01
_refine_diff_density_max 0.849
_refine_diff_density_min -0.679
_refine_diff_density_rms 0.084
_refine_ls_extinction_coef 0.00000
_refine_ls_extinction_expression Fc^*^=kFc[1+0.001xFc^2^\l^3^/sin(2\q)]^-1/4^
_refine_ls_extinction_method SHELXL
_refine_ls_goodness_of_fit_ref 1.470
_refine_ls_hydrogen_treatment constr
_refine_ls_matrix_type full
_refine_ls_number_parameters 2533
_refine_ls_number_reflns 39610
_refine_ls_number_restraints 124
_refine_ls_restrained_S_all 1.482
_refine_ls_R_factor_all 0.2254
_refine_ls_R_factor_gt 0.1677
_refine_ls_shift/su_max 0.028
_refine_ls_shift/su_mean 0.008
_refine_ls_structure_factor_coef Fsqd
_refine_ls_weighting_details 'w=1/[\s^2^(Fo^2^)+(0.2000P)^2^] where P=(Fo^2^+2Fc^2^)/3'
_refine_ls_weighting_scheme calc
_refine_ls_wR_factor_gt 0.4601
_refine_ls_wR_factor_ref 0.5103
_reflns_Friedel_coverage 0.000
_reflns_Friedel_fraction_full .
_reflns_Friedel_fraction_max .
_reflns_number_gt 16630
_reflns_number_total 39610
_reflns_threshold_expression 'I > 2\s(I)'
_cod_data_source_file nchem.2195-s4.cif
_cod_data_source_block mannose
_cod_original_sg_symbol_H-M 'P 21/c'
_cod_database_code 1551385
_shelx_space_group_comment
;
The symmetry employed for this shelxl refinement is uniquely defined
by the following loop, which should always be used as a source of
symmetry information in preference to the above space-group names.
They are only intended as comments.
;
_shelxl_version_number 2013-4

loop_
_space_group_symop_operation_xyz
'x, y, z'
'-x, y+1/2, -z+1/2'
'-x, -y, -z'
'x, -y-1/2, z-1/2'

loop_
_atom_site_label
_atom_site_type_symbol
_atom_site_fract_x
_atom_site_fract_y
_atom_site_fract_z
_atom_site_U_iso_or_equiv
_atom_site_adp_type
_atom_site_occupancy
_atom_site_site_symmetry_order
_atom_site_calc_flag
_atom_site_refinement_flags_posn
_atom_site_refinement_flags_adp
_atom_site_refinement_flags_occupancy
_atom_site_disorder_assembly
_atom_site_disorder_group
O1 O -0.1767(3) 0.2788(3) 0.04274(14) 0.176(2) Uani 1 1 d . . . . .
N1 N -0.1532(3) 0.3198(4) 0.05967(16) 0.1443(19) Uani 1 1 d . . . . .
C1 C -0.2233(6) 0.3811(6) 0.0681(4) 0.245(7) Uani 1 1 d . . . . .
H1 H -0.2299 0.3897 0.0481 0.294 Uiso 1 1 calc R U . . .
O2 O -0.1060(2) 0.3355(2) 0.06120(9) 0.1439(15) Uani 1 1 d . . . . .
C2 C -0.1832(3) 0.3455(5) 0.0808(3) 0.160(3) Uani 1 1 d . . . . .
O3 O -0.2126(5) 0.3628(4) 0.1753(3) 0.277(5) Uani 1 1 d . . . . .
C3 C -0.1670(4) 0.3292(4) 0.1093(2) 0.152(2) Uani 1 1 d . . . . .
O4 O -0.0555(2) 0.1931(3) 0.17298(11) 0.1656(18) Uani 1 1 d . . . . .
N4 N -0.1221(3) 0.2907(3) 0.11733(13) 0.1372(18) Uani 1 1 d . . . . .
O5 O 0.1774(2) 0.1814(3) 0.08474(15) 0.183(2) Uani 1 1 d . . . . .
C5 C -0.1093(3) 0.2761(4) 0.1449(2) 0.147(2) Uani 1 1 d . . . . .
O6 O 0.05545(18) 0.3662(2) 0.03616(9) 0.1346(13) Uani 1 1 d . . . . .
C6 C -0.1383(4) 0.2931(5) 0.16676(19) 0.168(3) Uani 1 1 d . . . . .
H6 H -0.1292 0.2772 0.1857 0.201 Uiso 1 1 calc R U . . .
O7 O -0.1724(2) 0.5586(3) 0.08990(10) 0.1633(18) Uani 1 1 d . . . . .
C7 C -0.1802(7) 0.3343(7) 0.1582(4) 0.231(6) Uani 1 1 d . . . . .
O8 O -0.0850(2) 0.4291(2) 0.17980(10) 0.1573(18) Uani 1 1 d . . . . .
C8 C -0.1997(5) 0.3516(5) 0.1280(4) 0.210(5) Uani 1 1 d . . . . .
O9 O 0.1481(2) 0.1679(3) 0.23343(14) 0.177(2) Uani 1 1 d . . . . .
C9 C -0.2482(6) 0.3939(7) 0.1140(5) 0.272(8) Uani 1 1 d . . . . .
H9 H -0.2719 0.4108 0.1252 0.326 Uiso 1 1 calc R U . . .
C10 C -0.2560(7) 0.4058(8) 0.0861(5) 0.281(9) Uani 1 1 d . . . . .
H10 H -0.2851 0.4325 0.0779 0.337 Uiso 1 1 calc R U . . .
O10 O 0.3340(3) 0.0846(6) 0.2185(3) 0.435(8) Uani 1 1 d . U . . .
N11 N 0.2771(3) 0.2440(4) 0.1481(2) 0.174(2) Uani 1 1 d . . . . .
O11 O 0.3976(3) 0.2290(4) 0.09581(19) 0.237(3) Uani 1 1 d . . . . .
C11 C -0.0601(3) 0.2307(4) 0.15276(15) 0.138(2) Uani 1 1 d . . . . .
N12 N -0.0228(2) 0.2381(3) 0.13512(11) 0.1321(16) Uani 1 1 d . . . . .
H12 H -0.0314 0.2661 0.1217 0.158 Uiso 1 1 calc R U . . .
O12 O 0.3869(3) 0.3411(4) -0.00158(19) 0.233(3) Uani 1 1 d . U . . .
C13 C 0.0270(3) 0.2073(4) 0.13553(15) 0.130(2) Uani 1 1 d . . . . .
O13 O 0.19120(19) 0.5789(2) -0.01072(12) 0.1464(15) Uani 1 1 d . . . . .
C14 C 0.0586(3) 0.2276(3) 0.11454(15) 0.129(2) Uani 1 1 d . . . . .
O14 O 0.0305(2) 0.7237(3) 0.01021(11) 0.1543(16) Uani 1 1 d . . . . .
N15 N 0.0395(2) 0.2786(3) 0.09813(11) 0.1216(15) Uani 1 1 d . . . . .
O15 O -0.0474(3) 0.6652(3) 0.09835(10) 0.184(2) Uani 1 1 d . . . . .
C16 C 0.0678(2) 0.2976(3) 0.07824(14) 0.1153(17) Uani 1 1 d . . . . .
O16 O 0.0628(2) 0.5301(3) 0.14158(11) 0.1416(15) Uani 1 1 d . . . . .
C17 C 0.1140(3) 0.2667(4) 0.07224(16) 0.133(2) Uani 1 1 d . . . . .
H17 H 0.1314 0.2809 0.0575 0.159 Uiso 1 1 calc R U . . .
O17 O -0.0883(4) 0.6194(4) 0.17353(13) 0.226(3) Uani 1 1 d . . . . .
C18 C 0.1336(3) 0.2148(4) 0.08855(18) 0.141(2) Uani 1 1 d . . . . .
O18 O 0.3296(2) 0.2071(4) 0.27720(13) 0.196(2) Uani 1 1 d . . . . .
C19 C 0.1072(3) 0.1963(4) 0.11127(18) 0.135(2) Uani 1 1 d . . . . .
O19 O 0.3014(2) 0.3738(3) 0.21014(11) 0.1538(17) Uani 1 1 d . . . . .
C20 C 0.1250(3) 0.1451(4) 0.1303(2) 0.156(3) Uani 1 1 d . . . . .
H20 H 0.1573 0.1233 0.1289 0.187 Uiso 1 1 calc R U . . .
O20 O 0.4359(3) 0.2558(4) 0.22714(19) 0.284(5) Uani 1 1 d . . . . .
C21 C 0.0947(4) 0.1278(4) 0.15055(19) 0.160(3) Uani 1 1 d . . . . .
H21 H 0.1078 0.0946 0.1630 0.192 Uiso 1 1 calc R U . . .
O21 O 0.5418(3) 0.2931(5) 0.1480(2) 0.305(6) Uani 1 1 d . . . . .
C22 C 0.0450(4) 0.1570(4) 0.15367(17) 0.148(2) Uani 1 1 d . . . . .
H22 H 0.0249 0.1432 0.1674 0.178 Uiso 1 1 calc R U . . .
O22 O 0.4531(2) 0.4419(3) 0.06574(14) 0.187(2) Uani 1 1 d . . . . .
C23 C 0.0447(3) 0.3540(4) 0.06029(15) 0.1234(19) Uani 1 1 d . . . . .
O23 O 0.3282(2) 0.6968(3) -0.01104(11) 0.1601(17) Uani 1 1 d . . . . .
N24 N 0.0148(2) 0.3905(3) 0.07423(10) 0.1191(14) Uani 1 1 d . . . . .
H24 H 0.0172 0.3807 0.0924 0.143 Uiso 1 1 calc R U . . .
O24 O 0.1756(2) 0.7802(3) 0.03745(10) 0.1434(15) Uani 1 1 d . . . . .
C25 C -0.0205(2) 0.4429(3) 0.06486(13) 0.1148(17) Uani 1 1 d . . . . .
O25 O 0.0057(3) 0.8706(3) 0.12963(11) 0.178(2) Uani 1 1 d . . . . .
C26 C -0.0525(3) 0.4608(3) 0.08548(14) 0.1208(18) Uani 1 1 d . . . . .
O26 O 0.0188(4) 0.7147(4) 0.21214(18) 0.285(5) Uani 1 1 d . . . . .
N27 N -0.0397(2) 0.4341(3) 0.11237(11) 0.1249(15) Uani 1 1 d . . . . .
O27 O 0.2380(3) 0.4754(3) 0.30605(13) 0.184(2) Uani 1 1 d . . . . .
C28 C -0.0711(3) 0.4522(3) 0.13206(13) 0.1234(19) Uani 1 1 d . . . . .
O28 O 0.4129(3) 0.3446(4) 0.30683(16) 0.228(3) Uani 1 1 d . U . . .
C29 C -0.1130(3) 0.4932(4) 0.12603(16) 0.147(2) Uani 1 1 d . . . . .
H29 H -0.1329 0.5031 0.1404 0.176 Uiso 1 1 calc R U . . .
O29 O 0.4205(4) 0.5754(6) 0.1821(2) 0.298(6) Uani 1 1 d . . . . .
C30 C -0.1274(4) 0.5212(4) 0.09901(16) 0.145(2) Uani 1 1 d . . . . .
O30 O 0.3025(5) 0.7585(4) 0.1309(2) 0.287(6) Uani 1 1 d . . . . .
C31 C -0.0951(3) 0.5060(3) 0.07762(14) 0.131(2) Uani 1 1 d . . . . .
O31 O 0.1918(9) 0.7258(5) 0.2748(2) 0.323(9) Uani 1 1 d . . . . .
C32 C -0.1009(3) 0.5356(3) 0.05007(14) 0.131(2) Uani 1 1 d . . . . .
H32 H -0.1283 0.5661 0.0447 0.157 Uiso 1 1 calc R U . . .
O32 O 0.2388(4) 0.5987(5) 0.36976(18) 0.275(6) Uani 1 1 d D . . . .
C33 C -0.0677(3) 0.5207(3) 0.03148(13) 0.129(2) Uani 1 1 d . . . . .
H33 H -0.0703 0.5429 0.0141 0.155 Uiso 1 1 calc R U . . .
O33 O 0.4538(3) 0.5712(5) 0.2927(3) 0.259(4) Uani 1 1 d D U . . .
C34 C -0.0273(3) 0.4696(4) 0.03849(15) 0.135(2) Uani 1 1 d . . . . .
H34 H -0.0069 0.4560 0.0249 0.162 Uiso 1 1 calc R U . . .
O34 O 0.4055(6) 0.6633(7) 0.2898(4) 0.377(8) Uani 1 1 d D U . . .
C35 C -0.0547(4) 0.4225(3) 0.16231(16) 0.137(2) Uani 1 1 d . . . . .
N36 N -0.0064(3) 0.3906(3) 0.16685(11) 0.1323(16) Uani 1 1 d . . . . .
H36 H 0.0145 0.3970 0.1544 0.159 Uiso 1 1 calc R U . . .
C37 C 0.0146(4) 0.3470(4) 0.18998(15) 0.142(2) Uani 1 1 d . . . . .
N38 N 0.0616(3) 0.3188(3) 0.18698(11) 0.1289(16) Uani 1 1 d . . . . .
C39 C 0.0812(4) 0.2769(4) 0.20554(17) 0.138(2) Uani 1 1 d . . . . .
C40 C 0.0555(4) 0.2552(4) 0.22894(17) 0.149(3) Uani 1 1 d . . . . .
H40 H 0.0699 0.2223 0.2413 0.179 Uiso 1 1 calc R U . . .
C41 C 0.0091(5) 0.2866(4) 0.23141(17) 0.165(3) Uani 1 1 d . . . . .
H41 H -0.0084 0.2767 0.2468 0.198 Uiso 1 1 calc R U . . .
C42 C -0.0139(4) 0.3335(4) 0.21188(14) 0.151(2) Uani 1 1 d . . . . .
H42 H -0.0465 0.3544 0.2135 0.181 Uiso 1 1 calc R U . . .
N43 N 0.1302(3) 0.2524(3) 0.20291(13) 0.153(2) Uani 1 1 d . . . . .
H43 H 0.1464 0.2733 0.1913 0.184 Uiso 1 1 calc R U . . .
C44 C 0.1603(4) 0.2009(5) 0.2149(2) 0.157(3) Uani 1 1 d . . . . .
C45 C 0.2133(4) 0.1895(5) 0.2030(2) 0.174(3) Uani 1 1 d . . . . .
N46 N 0.2237(3) 0.2223(3) 0.18081(17) 0.165(2) Uani 1 1 d . . . . .
C47 C 0.2697(4) 0.2093(5) 0.1718(2) 0.178(4) Uani 1 1 d . . . . .
C49 C 0.3223(5) 0.2341(5) 0.1384(3) 0.199(4) Uani 1 1 d . . . . .
C50 C 0.3643(4) 0.1926(8) 0.1504(4) 0.306(9) Uani 1 1 d . . . . .
H50 H 0.3979 0.1910 0.1440 0.367 Uiso 1 1 calc R U . . .
C51 C 0.3543(5) 0.1550(7) 0.1715(4) 0.326(10) Uani 1 1 d . . . . .
H51 H 0.3797 0.1232 0.1783 0.391 Uiso 1 1 calc R U . . .
C52 C 0.3074(4) 0.1617(6) 0.1838(3) 0.264(7) Uani 1 1 d . . . . .
C53 C 0.2953(5) 0.1259(8) 0.2078(4) 0.314(10) Uani 1 1 d . . . . .
C54 C 0.2477(5) 0.1383(6) 0.2158(3) 0.259(7) Uani 1 1 d . . . . .
H54 H 0.2364 0.1136 0.2299 0.310 Uiso 1 1 calc R U . . .
N55 N 0.3241(3) 0.2698(4) 0.1129(2) 0.192(3) Uani 1 1 d . . . . .
H55 H 0.2988 0.2982 0.1089 0.231 Uiso 1 1 calc R U . . .
C56 C 0.3564(4) 0.2668(5) 0.0951(3) 0.205(5) Uani 1 1 d . . . . .
C57 C 0.3455(4) 0.3072(5) 0.0672(3) 0.178(3) Uani 1 1 d . . . . .
N58 N 0.3047(3) 0.3466(3) 0.06687(16) 0.154(2) Uani 1 1 d . . . . .
C59 C 0.2919(3) 0.3863(4) 0.04418(19) 0.140(2) Uani 1 1 d . . . . .
N60 N 0.2516(3) 0.4285(3) 0.04554(14) 0.1422(18) Uani 1 1 d . . . . .
C61 C 0.2383(3) 0.4693(4) 0.0232(2) 0.143(2) Uani 1 1 d . . . . .
C62 C 0.2610(3) 0.4693(4) -0.00197(18) 0.162(3) Uani 1 1 d . . . . .
H62 H 0.2500 0.4972 -0.0174 0.195 Uiso 1 1 calc R U . . .
C63 C 0.3017(4) 0.4236(5) -0.0018(2) 0.169(3) Uani 1 1 d . . . . .
H63 H 0.3167 0.4193 -0.0185 0.202 Uiso 1 1 calc R U . . .
C64 C 0.3210(4) 0.3844(4) 0.0214(2) 0.168(3) Uani 1 1 d . . . . .
C65 C 0.3626(4) 0.3390(6) 0.0221(3) 0.202(4) Uani 1 1 d . . . . .
C66 C 0.3789(4) 0.3014(5) 0.0458(3) 0.186(3) Uani 1 1 d . . . . .
H66 H 0.4092 0.2742 0.0479 0.223 Uiso 1 1 calc R U . . .
C6M C 0.1543(3) 0.3891(4) 0.13364(17) 0.139(2) Uani 1 1 d . . . . .
H6M H 0.1551 0.3438 0.1306 0.166 Uiso 1 1 calc R U . . .
N67 N 0.1953(3) 0.5085(3) 0.02622(13) 0.1405(17) Uani 1 1 d . . . . .
H67 H 0.1787 0.4984 0.0401 0.169 Uiso 1 1 calc R U . . .
C68 C 0.1747(3) 0.5603(4) 0.01109(18) 0.134(2) Uani 1 1 d . . . . .
C69 C 0.1288(3) 0.5910(4) 0.02291(19) 0.134(2) Uani 1 1 d . . . . .
N70 N 0.1210(2) 0.5668(3) 0.04787(15) 0.1359(17) Uani 1 1 d . . . . .
C71 C 0.0802(3) 0.5959(4) 0.06005(19) 0.134(2) Uani 1 1 d . . . . .
C72 C 0.0718(3) 0.5716(3) 0.08658(16) 0.130(2) Uani 1 1 d . . . . .
H72 H 0.0927 0.5375 0.0951 0.156 Uiso 1 1 calc R U . . .
C73 C 0.0319(3) 0.5982(4) 0.10038(18) 0.141(2) Uani 1 1 d . . . . .
C74 C -0.0038(3) 0.6453(4) 0.08506(18) 0.143(2) Uani 1 1 d . . . . .
C75 C 0.0062(3) 0.6716(4) 0.05962(18) 0.145(2) Uani 1 1 d . . . . .
H75 H -0.0146 0.7058 0.0512 0.174 Uiso 1 1 calc R U . . .
C76 C 0.0489(3) 0.6457(4) 0.04628(18) 0.135(2) Uani 1 1 d . . . . .
C77 C 0.0615(4) 0.6712(4) 0.02080(19) 0.145(2) Uani 1 1 d . . . . .
C78 C 0.1035(3) 0.6456(4) 0.00935(16) 0.135(2) Uani 1 1 d . . . . .
H78 H 0.1149 0.6634 -0.0067 0.162 Uiso 1 1 calc R U . . .
C79 C 0.0298(4) 0.5701(4) 0.12956(18) 0.140(2) Uani 1 1 d . . . . .
N80 N -0.0074(3) 0.5941(3) 0.14358(16) 0.167(2) Uani 1 1 d . . . . .
H80 H -0.0293 0.6237 0.1358 0.200 Uiso 1 1 calc R U . . .
N81 N -0.0102(3) 0.5700(3) 0.17144(14) 0.172(2) Uani 1 1 d . . . . .
H81 H 0.0150 0.5436 0.1794 0.206 Uiso 1 1 calc R U . . .
C82 C -0.0487(4) 0.5852(5) 0.1860(2) 0.186(4) Uani 1 1 d . . . . .
N84 N -0.0042(3) 0.5182(4) 0.22298(16) 0.177(3) Uani 1 1 d . . . . .
C85 C 0.0018(4) 0.4916(5) 0.24931(18) 0.162(3) Uani 1 1 d . . . . .
C86 C -0.0335(4) 0.5063(5) 0.26820(19) 0.185(3) Uani 1 1 d . . . . .
H86 H -0.0308 0.4851 0.2859 0.222 Uiso 1 1 calc R U . . .
C87 C -0.0735(4) 0.5541(5) 0.26013(19) 0.181(3) Uani 1 1 d . . . . .
H87 H -0.0960 0.5673 0.2728 0.217 Uiso 1 1 calc R U . . .
C88 C -0.0781(4) 0.5802(5) 0.23318(18) 0.195(4) Uani 1 1 d . . . . .
H88 H -0.1049 0.6107 0.2268 0.233 Uiso 1 1 calc R U . . .
C89 C -0.0424(4) 0.5609(5) 0.21518(19) 0.173(3) Uani 1 1 d . . . . .
C90 C 0.0466(4) 0.4448(4) 0.25703(19) 0.151(2) Uani 1 1 d . . . . .
C91 C 0.0884(3) 0.4348(4) 0.24081(14) 0.144(2) Uani 1 1 d . . . . .
H91 H 0.0888 0.4577 0.2239 0.173 Uiso 1 1 calc R U . . .
C92 C 0.1294(3) 0.3896(4) 0.25074(16) 0.140(2) Uani 1 1 d . . . . .
H92 H 0.1595 0.3832 0.2417 0.168 Uiso 1 1 calc R U . . .
C93 C 0.1226(3) 0.3556(4) 0.27463(16) 0.132(2) Uani 1 1 d . . . . .
C4M C 0.1987(3) 0.4748(4) 0.16732(15) 0.140(2) Uani 1 1 d . . . . .
H4M H 0.1627 0.4938 0.1684 0.168 Uiso 1 1 calc R U . . .
N94 N 0.0840(3) 0.3668(3) 0.29063(12) 0.1475(18) Uani 1 1 d . . . . .
N95 N 0.0460(3) 0.4112(4) 0.28128(14) 0.157(2) Uani 1 1 d . . . . .
C96 C 0.1610(3) 0.3011(4) 0.28452(14) 0.131(2) Uani 1 1 d . . . . .
C97 C 0.1463(3) 0.2553(4) 0.30338(16) 0.143(2) Uani 1 1 d . . . . .
H97 H 0.1127 0.2575 0.3097 0.171 Uiso 1 1 calc R U . . .
C98 C 0.1832(3) 0.2075(4) 0.31201(15) 0.147(2) Uani 1 1 d . . . . .
H98 H 0.1750 0.1764 0.3244 0.177 Uiso 1 1 calc R U . . .
C5M C 0.1913(3) 0.4051(4) 0.16295(19) 0.146(2) Uani 1 1 d . . . . .
H5M H 0.2281 0.3863 0.1637 0.175 Uiso 1 1 calc R U . . .
C99 C 0.2314(3) 0.2059(4) 0.30240(17) 0.151(2) Uani 1 1 d . . . . .
H99 H 0.2573 0.1744 0.3087 0.181 Uiso 1 1 calc R U . . .
C100 C 0.2422(3) 0.2508(4) 0.28338(17) 0.134(2) Uani 1 1 d . . . . .
N101 N 0.2085(2) 0.2975(3) 0.27471(12) 0.1304(16) Uani 1 1 d . . . . .
C102 C 0.2908(3) 0.2470(5) 0.27117(18) 0.164(3) Uani 1 1 d . . . . .
N103 N 0.2947(2) 0.2899(3) 0.24958(14) 0.158(2) Uani 1 1 d . . . . .
H103 H 0.2694 0.3184 0.2455 0.190 Uiso 1 1 calc R U . . .
N104 N 0.3364(2) 0.2893(4) 0.23447(17) 0.178(3) Uani 1 1 d . . . . .
H104 H 0.3622 0.2613 0.2380 0.214 Uiso 1 1 calc R U . . .
C105 C 0.3369(4) 0.3340(5) 0.21345(19) 0.163(3) Uani 1 1 d . . . . .
C106 C 0.37424(15) 0.3689(2) 0.17300(10) 0.151(3) Uani 1 1 d G . . . .
H106 H 0.3432 0.3950 0.1694 0.181 Uiso 1 1 calc R U . . .
C107 C 0.38430(19) 0.3305(3) 0.19763(10) 0.186(4) Uani 1 1 d G . . . .
C108 C 0.4308(2) 0.2914(3) 0.20294(12) 0.236(6) Uani 1 1 d G . . . .
C109 C 0.4672(2) 0.2908(3) 0.18362(13) 0.275(8) Uani 1 1 d G . . . .
H109 H 0.4983 0.2646 0.1872 0.331 Uiso 1 1 calc R U . . .
C110 C 0.45711(14) 0.3291(2) 0.15900(10) 0.223(5) Uani 1 1 d G . . . .
C111 C 0.41065(11) 0.36820(16) 0.15369(8) 0.170(3) Uani 1 1 d G . . . .
N112 N 0.40059(15) 0.4066(2) 0.12906(9) 0.152(2) Uani 1 1 d G . . . .
C113 C 0.43699(19) 0.4059(3) 0.10975(9) 0.172(3) Uani 1 1 d G . . . .
C114 C 0.4835(2) 0.3668(3) 0.11506(11) 0.190(4) Uani 1 1 d G . . . .
H114 H 0.5078 0.3664 0.1021 0.228 Uiso 1 1 calc R U . . .
C115 C 0.49352(19) 0.3284(3) 0.13968(13) 0.240(6) Uani 1 1 d G . . . .
C116 C 0.4236(4) 0.4445(4) 0.08340(19) 0.161(3) Uani 1 1 d . . . . .
N117 N 0.3801(3) 0.4827(3) 0.08288(13) 0.1486(19) Uani 1 1 d . . . . .
H117 H 0.3611 0.4767 0.0963 0.178 Uiso 1 1 calc R U . . .
C118 C 0.3620(3) 0.5311(4) 0.06318(16) 0.142(2) Uani 1 1 d . . . . .
N119 N 0.3203(2) 0.5625(3) 0.06913(12) 0.1357(18) Uani 1 1 d . . . . .
C120 C 0.3015(3) 0.6107(4) 0.05243(16) 0.138(2) Uani 1 1 d . . . . .
N121 N 0.2589(2) 0.6447(3) 0.05950(11) 0.1214(15) Uani 1 1 d . . . . .
C122 C 0.2408(3) 0.6954(4) 0.04306(14) 0.1231(18) Uani 1 1 d . . . . .
C123 C 0.2618(3) 0.7156(3) 0.01888(14) 0.134(2) Uani 1 1 d . . . . .
H123 H 0.2475 0.7513 0.0085 0.161 Uiso 1 1 calc R U . . .
C124 C 0.3031(3) 0.6827(4) 0.01081(14) 0.1251(19) Uani 1 1 d . . . . .
C125 C 0.3232(3) 0.6283(4) 0.02666(14) 0.135(2) Uani 1 1 d . . . . .
C126 C 0.3665(3) 0.5906(4) 0.02156(19) 0.165(3) Uani 1 1 d . . . . .
H126 H 0.3822 0.5995 0.0055 0.198 Uiso 1 1 calc R U . . .
C127 C 0.3869(3) 0.5419(4) 0.03871(17) 0.155(3) Uani 1 1 d . . . . .
H127 H 0.4156 0.5168 0.0348 0.186 Uiso 1 1 calc R U . . .
C128 C 0.1943(3) 0.7340(4) 0.05205(17) 0.131(2) Uani 1 1 d . . . . .
N129 N 0.1800(2) 0.7141(2) 0.07723(10) 0.1197(14) Uani 1 1 d . . . . .
H129 H 0.1972 0.6815 0.0854 0.144 Uiso 1 1 calc R U . . .
C130 C 0.1407(3) 0.7410(3) 0.09114(14) 0.1168(17) Uani 1 1 d . . . . .
N131 N 0.1359(2) 0.7144(3) 0.11562(12) 0.1306(16) Uani 1 1 d . . . . .
C132 C 0.0986(3) 0.7402(4) 0.13093(16) 0.137(2) Uani 1 1 d . . . . .
N133 N 0.0940(3) 0.7100(3) 0.15590(15) 0.177(3) Uani 1 1 d . . . . .
C134 C 0.0602(4) 0.7339(5) 0.17175(19) 0.175(3) Uani 1 1 d . . . . .
C135 C 0.0283(4) 0.7877(4) 0.1649(2) 0.174(3) Uani 1 1 d . . . . .
H135 H 0.0053 0.8023 0.1770 0.208 Uiso 1 1 calc R U . . .
C136 C 0.0322(4) 0.8185(5) 0.1394(2) 0.175(3) Uani 1 1 d . . . . .
C137 C 0.0692(3) 0.7929(4) 0.12193(17) 0.151(2) Uani 1 1 d . . . . .
C138 C 0.0744(3) 0.8204(3) 0.09546(16) 0.143(2) Uani 1 1 d . . . . .
H138 H 0.0546 0.8567 0.0889 0.171 Uiso 1 1 calc R U . . .
C139 C 0.1082(3) 0.7939(4) 0.07949(15) 0.136(2) Uani 1 1 d . . . . .
H139 H 0.1103 0.8098 0.0612 0.163 Uiso 1 1 calc R U . . .
C140 C 0.0586(6) 0.7002(5) 0.1992(2) 0.230(6) Uani 1 1 d . . . . .
N141 N 0.0959(4) 0.6561(4) 0.20703(15) 0.194(3) Uani 1 1 d . . . . .
H141 H 0.1134 0.6449 0.1936 0.232 Uiso 1 1 calc R U . . .
C142 C 0.1126(5) 0.6232(5) 0.2346(2) 0.182(4) Uani 1 1 d . . . . .
N143 N 0.1554(4) 0.5857(4) 0.23567(14) 0.162(2) Uani 1 1 d . . . . .
C144 C 0.1730(6) 0.5522(5) 0.2605(2) 0.170(3) Uani 1 1 d . . . . .
C145 C 0.1458(5) 0.5559(5) 0.28413(17) 0.168(3) Uani 1 1 d . . . . .
H145 H 0.1577 0.5317 0.3009 0.202 Uiso 1 1 calc R U . . .
C146 C 0.1012(6) 0.5960(5) 0.2821(2) 0.193(4) Uani 1 1 d . . . . .
H146 H 0.0836 0.6002 0.2979 0.232 Uiso 1 1 calc R U . . .
C147 C 0.0824(5) 0.6298(4) 0.2571(2) 0.212(5) Uani 1 1 d . . . . .
H147 H 0.0513 0.6558 0.2550 0.254 Uiso 1 1 calc R U . . .
N148 N 0.2205(4) 0.5177(4) 0.26015(13) 0.155(2) Uani 1 1 d . . . . .
H148 H 0.2306 0.5165 0.2435 0.186 Uiso 1 1 calc R U . . .
C148 C -0.0427(5) 0.9636(6) 0.1347(2) 0.179(3) Uani 1 1 d . . . . .
H14A H -0.0718 0.9518 0.1178 0.215 Uiso 1 1 calc R U . . .
C149 C 0.2535(6) 0.4854(5) 0.2820(2) 0.176(4) Uani 1 1 d . . . . .
C150 C 0.3086(5) 0.4610(6) 0.2774(3) 0.189(4) Uani 1 1 d . . . . .
N151 N 0.3278(4) 0.4892(4) 0.25582(16) 0.179(3) Uani 1 1 d . . . . .
C152 C 0.3770(5) 0.4694(6) 0.2538(2) 0.194(4) Uani 1 1 d . . . . .
C153 C 0.4031(6) 0.4915(7) 0.2286(3) 0.224(5) Uani 1 1 d . . . . .
C154 C 0.4513(5) 0.4735(9) 0.2245(3) 0.300(10) Uani 1 1 d . . . . .
H154 H 0.4670 0.4934 0.2104 0.360 Uiso 1 1 calc R U . . .
C155 C 0.4807(5) 0.4240(10) 0.2412(4) 0.393(15) Uani 1 1 d . . . . .
H155 H 0.5140 0.4089 0.2371 0.471 Uiso 1 1 calc R U . . .
C156 C 0.4592(5) 0.3990(7) 0.2634(3) 0.246(6) Uani 1 1 d . . . . .
H156 H 0.4794 0.3684 0.2753 0.295 Uiso 1 1 calc R U . . .
C157 C 0.4055(5) 0.4187(7) 0.2692(3) 0.209(4) Uani 1 1 d . . . . .
C158 C 0.3837(5) 0.3943(7) 0.2923(2) 0.217(5) Uani 1 1 d . U . . .
C159 C 0.3326(5) 0.4127(5) 0.2953(2) 0.185(4) Uani 1 1 d . . . . .
H159 H 0.3144 0.3940 0.3088 0.222 Uiso 1 1 calc R U . . .
N160 N 0.3702(4) 0.5458(6) 0.2163(2) 0.239(5) Uani 1 1 d . . . . .
H160 H 0.3397 0.5502 0.2225 0.286 Uiso 1 1 calc R U . . .
C160 C 0.1856(7) 0.6220(10) 0.3771(5) 0.49(3) Uani 1 1 d D . . . .
H16A H 0.1894 0.6672 0.3772 0.584 Uiso 1 1 calc R U . . .
H16B H 0.1572 0.6123 0.3598 0.584 Uiso 1 1 calc R U . . .
C161 C 0.3784(8) 0.5911(11) 0.1968(4) 0.269(9) Uani 1 1 d . . . . .
C162 C 0.3414(10) 0.6406(11) 0.1898(4) 0.260(11) Uani 1 1 d . . . . .
N163 N 0.3115(7) 0.6552(7) 0.2090(3) 0.248(7) Uani 1 1 d . . . . .
C7M C 0.1774(4) 0.4220(5) 0.10983(19) 0.156(2) Uani 1 1 d . . . . .
H7M H 0.1512 0.4153 0.0911 0.187 Uiso 1 1 calc R U . . .
C164 C 0.2740(7) 0.7046(6) 0.2067(4) 0.261(11) Uani 1 1 d . . . . .
C165 C 0.2348(6) 0.7345(13) 0.2236(4) 0.38(2) Uani 1 1 d . . . . .
C166 C 0.1903(7) 0.7675(6) 0.2183(4) 0.256(6) Uani 1 1 d . . . . .
H166 H 0.1628 0.7697 0.2294 0.308 Uiso 1 1 calc R U . . .
C167 C 0.1918(14) 0.8026(8) 0.1899(3) 0.371(16) Uani 1 1 d . . . . .
H167 H 0.1679 0.8366 0.1854 0.445 Uiso 1 1 calc R U . . .
C168 C 0.2231(9) 0.7896(8) 0.1716(4) 0.250(7) Uani 1 1 d . . . . .
H168 H 0.2187 0.8129 0.1544 0.300 Uiso 1 1 calc R U . . .
C169 C 0.2625(12) 0.7430(12) 0.1762(6) 0.311(11) Uani 1 1 d . . . . .
C170 C 0.3062(9) 0.7182(9) 0.1573(4) 0.242(8) Uani 1 1 d . . . . .
C171 C 0.3465(6) 0.6710(8) 0.1614(3) 0.239(6) Uani 1 1 d . . . . .
H171 H 0.3710 0.6607 0.1493 0.287 Uiso 1 1 calc R U . . .
N172 N 0.2586(7) 0.6883(4) 0.2508(3) 0.297(8) Uani 1 1 d . . . . .
H172 H 0.2839 0.6611 0.2494 0.356 Uiso 1 1 calc R U . . .
C173 C 0.2387(12) 0.6926(9) 0.2755(4) 0.299(12) Uani 1 1 d . . . . .
N174 N 0.3136(4) 0.6335(3) 0.29783(12) 0.245(6) Uani 1 1 d G . . . .
C175 C 0.2609(4) 0.6574(3) 0.29835(17) 0.317(13) Uani 1 1 d G . . . .
C176 C 0.2361(4) 0.6448(3) 0.3220(2) 0.251(7) Uani 1 1 d G . . . .
H176 H 0.2009 0.6608 0.3224 0.302 Uiso 1 1 calc R U . . .
C177 C 0.2640(4) 0.6083(4) 0.34520(17) 0.283(10) Uani 1 1 d DG . . . .
C178 C 0.3167(4) 0.5844(3) 0.34468(12) 0.258(9) Uani 1 1 d G . . . .
C179 C 0.3415(3) 0.5970(3) 0.32100(12) 0.323(13) Uani 1 1 d G . . . .
C180 C 0.3942(3) 0.5731(4) 0.3205(2) 0.284(7) Uani 1 1 d DG U . . .
C181 C 0.4220(4) 0.5366(4) 0.3436(3) 0.397(16) Uani 1 1 d G . . . .
H181 H 0.4573 0.5206 0.3433 0.476 Uiso 1 1 calc R U . . .
C182 C 0.3973(5) 0.5241(4) 0.3673(2) 0.324(11) Uani 1 1 d G . . . .
H182 H 0.4159 0.4997 0.3828 0.388 Uiso 1 1 calc R U . . .
C183 C 0.3446(5) 0.5480(3) 0.36784(14) 0.318(11) Uani 1 1 d G . . . .
H183 H 0.3280 0.5395 0.3837 0.382 Uiso 1 1 calc R U . . .
C184 C 0.0463(4) 0.7560(4) -0.01373(18) 0.162(3) Uani 1 1 d . . . . .
H18A H 0.0422 0.7287 -0.0307 0.195 Uiso 1 1 calc R U . . .
H18B H 0.0852 0.7689 -0.0083 0.195 Uiso 1 1 calc R U . . .
C1M C 0.2209(3) 0.5048(4) 0.14206(17) 0.146(2) Uani 1 1 d . . . . .
H1M H 0.2592 0.4911 0.1422 0.175 Uiso 1 1 calc R U . . .
C187 C -0.2051(4) 0.5736(5) 0.11064(17) 0.186(4) Uani 1 1 d . . . . .
H18C H -0.1871 0.6060 0.1239 0.223 Uiso 1 1 calc R U . . .
H18D H -0.2103 0.5370 0.1221 0.223 Uiso 1 1 calc R U . . .
C190 C -0.0222(4) 0.9064(5) 0.14886(18) 0.176(3) Uani 1 1 d . . . . .
H19A H -0.0530 0.8824 0.1534 0.211 Uiso 1 1 calc R U . . .
H19B H 0.0038 0.9154 0.1671 0.211 Uiso 1 1 calc R U . . .
C2M C 0.2170(3) 0.5768(4) 0.14212(17) 0.158(3) Uani 1 1 d . . . . .
H2M1 H 0.1781 0.5891 0.1400 0.190 Uiso 1 1 calc R U . . .
H2M2 H 0.2374 0.5927 0.1608 0.190 Uiso 1 1 calc R U . . .
C192 C -0.2200(8) 0.4273(8) 0.2146(3) 0.290(8) Uani 1 1 d . . . . .
H192 H -0.2603 0.4191 0.2111 0.348 Uiso 1 1 calc R U . . .
C194 C -0.1914(6) 0.3677(6) 0.2036(3) 0.223(5) Uani 1 1 d . . . . .
H19C H -0.1512 0.3731 0.2070 0.268 Uiso 1 1 calc R U . . .
H19D H -0.1995 0.3305 0.2139 0.268 Uiso 1 1 calc R U . . .
C198 C 0.3163(3) 0.7542(5) -0.0263(2) 0.175(3) Uani 1 1 d . . . . .
H19E H 0.3158 0.7881 -0.0124 0.211 Uiso 1 1 calc R U . . .
H19F H 0.2799 0.7522 -0.0394 0.211 Uiso 1 1 calc R U . . .
C203 C 0.0101(5) 0.8112(4) -0.02088(18) 0.195(4) Uani 1 1 d . . . . .
H203 H -0.0290 0.7978 -0.0266 0.234 Uiso 1 1 calc R U . . .
C208 C 0.2032(4) 0.1968(4) 0.0588(3) 0.192(4) Uani 1 1 d . . . . .
H20A H 0.2315 0.2290 0.0641 0.231 Uiso 1 1 calc R U . . .
H20B H 0.1748 0.2122 0.0426 0.231 Uiso 1 1 calc R U . . .
C222 C -0.2565(6) 0.6513(9) 0.0753(4) 0.329(10) Uani 1 1 d . . . . .
H22A H -0.2428 0.6383 0.0583 0.493 Uiso 0.5 1 calc R U P . .
H22B H -0.2298 0.6789 0.0870 0.493 Uiso 0.5 1 calc R U P . .
H22C H -0.2914 0.6727 0.0692 0.493 Uiso 0.5 1 calc R U P . .
H22D H -0.2666 0.6883 0.0847 0.493 Uiso 0.5 1 calc R U P . .
H22E H -0.2796 0.6477 0.0560 0.493 Uiso 0.5 1 calc R U P . .
H22F H -0.2179 0.6538 0.0738 0.493 Uiso 0.5 1 calc R U P . .
C226 C -0.2644(6) 0.5979(6) 0.0922(3) 0.264(8) Uani 1 1 d . . . . .
H226 H -0.2855 0.5647 0.0802 0.317 Uiso 1 1 calc R U . . .
C231 C 0.6407(5) 0.2689(7) 0.1527(4) 0.274(8) Uani 1 1 d . . . . .
H231 H 0.6318 0.2268 0.1588 0.329 Uiso 1 1 calc R U . . .
C232 C 0.0169(7) 0.8549(5) 0.0058(2) 0.299(9) Uani 1 1 d . . . . .
H23A H -0.0097 0.8883 0.0017 0.448 Uiso 0.5 1 calc R U P . .
H23B H 0.0541 0.8719 0.0100 0.448 Uiso 0.5 1 calc R U P . .
H23C H 0.0107 0.8317 0.0225 0.448 Uiso 0.5 1 calc R U P . .
H23D H 0.0465 0.8396 0.0211 0.448 Uiso 0.5 1 calc R U P . .
H23E H -0.0174 0.8561 0.0128 0.448 Uiso 0.5 1 calc R U P . .
H23F H 0.0260 0.8962 0.0003 0.448 Uiso 0.5 1 calc R U P . .
C235 C 0.3926(4) 0.3178(7) 0.3308(2) 0.244(5) Uani 1 1 d . U . . .
H23G H 0.3550 0.3018 0.3238 0.292 Uiso 1 1 calc R U . . .
H23H H 0.3909 0.3498 0.3454 0.292 Uiso 1 1 calc R U . . .
C240 C -0.1991(5) 0.4221(6) 0.2448(3) 0.256(6) Uani 1 1 d . . . . .
H24A H -0.2068 0.3810 0.2512 0.384 Uiso 0.5 1 calc R U P . .
H24B H -0.2167 0.4528 0.2549 0.384 Uiso 0.5 1 calc R U P . .
H24C H -0.1594 0.4290 0.2489 0.384 Uiso 0.5 1 calc R U P . .
H24D H -0.1818 0.4609 0.2521 0.384 Uiso 0.5 1 calc R U P . .
H24E H -0.1719 0.3891 0.2484 0.384 Uiso 0.5 1 calc R U P . .
H24F H -0.2292 0.4128 0.2545 0.384 Uiso 0.5 1 calc R U P . .
C247 C 0.4852(5) 0.2142(7) 0.2306(4) 0.269(8) Uani 1 1 d . . . . .
H24G H 0.5172 0.2402 0.2294 0.322 Uiso 1 1 calc R U . . .
H24H H 0.4793 0.1863 0.2139 0.322 Uiso 1 1 calc R U . . .
C248 C 0.1588(9) 0.6089(6) 0.4013(2) 0.305(11) Uani 1 1 d D . . . .
H248 H 0.1540 0.5634 0.4012 0.366 Uiso 1 1 calc R U . . .
C253 C -0.2955(5) 0.6226(8) 0.1177(3) 0.298(8) Uani 1 1 d . . . . .
H25A H -0.3043 0.5876 0.1289 0.447 Uiso 0.5 1 calc R U P . .
H25B H -0.3294 0.6439 0.1089 0.447 Uiso 0.5 1 calc R U P . .
H25C H -0.2713 0.6508 0.1304 0.447 Uiso 0.5 1 calc R U P . .
H25D H -0.2990 0.6673 0.1166 0.447 Uiso 0.5 1 calc R U P . .
H25E H -0.2739 0.6109 0.1366 0.447 Uiso 0.5 1 calc R U P . .
H25F H -0.3320 0.6040 0.1150 0.447 Uiso 0.5 1 calc R U P . .
C254 C 0.5839(6) 0.2928(7) 0.1298(4) 0.329(10) Uani 1 1 d . . . . .
H25G H 0.5891 0.3344 0.1224 0.394 Uiso 1 1 calc R U . . .
H25H H 0.5736 0.2643 0.1134 0.394 Uiso 1 1 calc R U . . .
C255 C 0.3322(6) 0.7985(7) 0.0923(3) 0.227(5) Uani 1 1 d . . . . .
H255 H 0.2939 0.7983 0.0806 0.272 Uiso 1 1 calc R U . . .
C258 C 0.3625(8) 0.7660(8) -0.0441(4) 0.345(11) Uani 1 1 d . . . . .
H258 H 0.3581 0.7378 -0.0610 0.414 Uiso 1 1 calc R U . . .
C259 C 0.3420(6) 0.7452(7) 0.1112(3) 0.265(8) Uani 1 1 d . . . . .
H25I H 0.3805 0.7436 0.1220 0.319 Uiso 1 1 calc R U . . .
H25J H 0.3328 0.7065 0.1004 0.319 Uiso 1 1 calc R U . . .
C260 C 0.0270(6) 0.8485(4) -0.0466(2) 0.257(7) Uani 1 1 d . . . . .
H26A H 0.0023 0.8834 -0.0517 0.386 Uiso 0.5 1 calc R U P . .
H26B H 0.0244 0.8215 -0.0634 0.386 Uiso 0.5 1 calc R U P . .
H26C H 0.0647 0.8633 -0.0406 0.386 Uiso 0.5 1 calc R U P . .
H26D H 0.0587 0.8287 -0.0521 0.386 Uiso 0.5 1 calc R U P . .
H26E H 0.0365 0.8906 -0.0404 0.386 Uiso 0.5 1 calc R U P . .
H26F H -0.0038 0.8489 -0.0632 0.386 Uiso 0.5 1 calc R U P . .
C261 C 0.3252(6) 0.0639(9) 0.2525(5) 0.454(9) Uani 1 1 d D U . . .
H26G H 0.2912 0.0848 0.2550 0.545 Uiso 1 1 calc R U . . .
H26H H 0.3166 0.0196 0.2513 0.545 Uiso 1 1 calc R U . . .
C271 C -0.2119(7) 0.4881(6) 0.1991(4) 0.285(8) Uani 1 1 d . . . . .
H27A H -0.2275 0.4840 0.1785 0.428 Uiso 0.5 1 calc R U P . .
H27B H -0.1727 0.4972 0.2018 0.428 Uiso 0.5 1 calc R U P . .
H27C H -0.2303 0.5215 0.2071 0.428 Uiso 0.5 1 calc R U P . .
H27D H -0.1928 0.5178 0.2131 0.428 Uiso 0.5 1 calc R U P . .
H27E H -0.2477 0.5046 0.1898 0.428 Uiso 0.5 1 calc R U P . .
H27F H -0.1900 0.4803 0.1845 0.428 Uiso 0.5 1 calc R U P . .
C275 C -0.0729(6) 1.0007(5) 0.15594(19) 0.261(7) Uani 1 1 d . . . . .
H27G H -0.0989 0.9736 0.1627 0.391 Uiso 0.5 1 calc R U P . .
H27H H -0.0926 1.0356 0.1457 0.391 Uiso 0.5 1 calc R U P . .
H27I H -0.0457 1.0156 0.1724 0.391 Uiso 0.5 1 calc R U P . .
H27J H -0.0592 1.0429 0.1578 0.391 Uiso 0.5 1 calc R U P . .
H27K H -0.0655 0.9810 0.1749 0.391 Uiso 0.5 1 calc R U P . .
H27L H -0.1124 1.0009 0.1481 0.391 Uiso 0.5 1 calc R U P . .
C283 C 0.3474(6) 0.8664(6) 0.1082(2) 0.271(7) Uani 1 1 d . . . . .
H28A H 0.3388 0.8991 0.0938 0.407 Uiso 0.5 1 calc R U P . .
H28B H 0.3865 0.8677 0.1170 0.407 Uiso 0.5 1 calc R U P . .
H28C H 0.3259 0.8722 0.1230 0.407 Uiso 0.5 1 calc R U P . .
H28D H 0.3620 0.8602 0.1287 0.407 Uiso 0.5 1 calc R U P . .
H28E H 0.3143 0.8916 0.1055 0.407 Uiso 0.5 1 calc R U P . .
H28F H 0.3750 0.8871 0.0995 0.407 Uiso 0.5 1 calc R U P . .
C288 C 0.3711(10) 0.0736(15) 0.2844(4) 0.520(11) Uani 1 1 d D U . . .
H288 H 0.3686 0.0290 0.2889 0.624 Uiso 1 1 calc R U . . .
C290 C -0.0049(8) 0.9958(7) 0.1241(5) 0.350(11) Uani 1 1 d . . . . .
H29A H -0.0219 1.0328 0.1145 0.525 Uiso 0.5 1 calc R U P . .
H29B H 0.0093 0.9704 0.1103 0.525 Uiso 0.5 1 calc R U P . .
H29C H 0.0253 1.0074 0.1399 0.525 Uiso 0.5 1 calc R U P . .
H29D H 0.0303 0.9743 0.1286 0.525 Uiso 0.5 1 calc R U P . .
H29E H -0.0008 1.0366 0.1329 0.525 Uiso 0.5 1 calc R U P . .
H29F H -0.0168 0.9997 0.1033 0.525 Uiso 0.5 1 calc R U P . .
C445 C 0.2132(9) 0.6230(11) 0.4280(5) 0.415(13) Uani 1 1 d . . . . .
H44A H 0.2463 0.6060 0.4229 0.623 Uiso 0.5 1 calc R U P . .
H44B H 0.2074 0.6038 0.4458 0.623 Uiso 0.5 1 calc R U P . .
H44C H 0.2175 0.6673 0.4309 0.623 Uiso 0.5 1 calc R U P . .
H44D H 0.2012 0.6454 0.4435 0.623 Uiso 0.5 1 calc R U P . .
H44E H 0.2401 0.6476 0.4206 0.623 Uiso 0.5 1 calc R U P . .
H44F H 0.2299 0.5841 0.4355 0.623 Uiso 0.5 1 calc R U P . .
C500 C 0.3757(7) 0.7865(8) 0.0723(4) 0.309(10) Uani 1 1 d . . . . .
H50A H 0.3744 0.8205 0.0586 0.464 Uiso 0.5 1 calc R U P . .
H50B H 0.3667 0.7481 0.0617 0.464 Uiso 0.5 1 calc R U P . .
H50C H 0.4126 0.7837 0.0843 0.464 Uiso 0.5 1 calc R U P . .
H50D H 0.3948 0.7477 0.0778 0.464 Uiso 0.5 1 calc R U P . .
H50E H 0.4024 0.8201 0.0747 0.464 Uiso 0.5 1 calc R U P . .
H50F H 0.3565 0.7845 0.0521 0.464 Uiso 0.5 1 calc R U P . .
N523 N 0.4198(5) 0.6029(7) 0.2998(3) 0.246(4) Uani 1 1 d D U . . .
C555 C 0.3758(6) 0.0908(5) 0.3176(3) 0.391(9) Uani 1 1 d D U . . .
H55A H 0.3487 0.1224 0.3193 0.586 Uiso 0.5 1 calc R U P . .
H55B H 0.4126 0.1063 0.3256 0.586 Uiso 0.5 1 calc R U P . .
H55C H 0.3688 0.0542 0.3283 0.586 Uiso 0.5 1 calc R U P . .
H55D H 0.4047 0.0662 0.3295 0.586 Uiso 0.5 1 calc R U P . .
H55E H 0.3408 0.0822 0.3232 0.586 Uiso 0.5 1 calc R U P . .
H55F H 0.3846 0.1344 0.3205 0.586 Uiso 0.5 1 calc R U P . .
C566 C 0.4318(11) 0.2890(12) -0.0409(6) 0.467(17) Uani 1 1 d D U . . .
H566 H 0.3931 0.2828 -0.0513 0.561 Uiso 1 1 calc R U . . .
O4M O 0.2404(2) 0.4900(3) 0.19469(12) 0.1627(17) Uani 1 1 d . . . . .
H4M1 H 0.2684 0.4686 0.1955 0.244 Uiso 1 1 calc R U . . .
O5M O 0.1679(2) 0.3787(3) 0.18629(11) 0.1532(15) Uani 1 1 d . . . . .
H5M1 H 0.1342 0.3735 0.1805 0.230 Uiso 1 1 calc R U . . .
O6M O 0.09775(17) 0.4087(2) 0.13212(10) 0.1375(13) Uani 1 1 d . . . . .
H6M1 H 0.0973 0.4456 0.1369 0.206 Uiso 1 1 calc R U . . .
O7M O 0.2305(2) 0.3937(3) 0.10780(12) 0.1733(18) Uani 1 1 d . . . . .
H7M1 H 0.2335 0.3930 0.0906 0.260 Uiso 1 1 calc R U . . .
O2M O 0.2394(3) 0.6041(3) 0.11871(14) 0.189(2) Uani 1 1 d . . . . .
H2M H 0.2728 0.5957 0.1211 0.283 Uiso 1 1 calc R U . . .
O1M O 0.1829(2) 0.4863(3) 0.11464(11) 0.1455(14) Uani 1 1 d . . . . .
C645 C -0.0841(5) 0.7110(8) 0.0816(2) 0.288(9) Uani 1 1 d . . . . .
H64A H -0.0609 0.7390 0.0729 0.345 Uiso 1 1 calc R U . . .
H64B H -0.1079 0.6889 0.0655 0.345 Uiso 1 1 calc R U . . .
C648 C 0.3448(9) 0.8391(17) -0.0548(12) 1.01(7) Uani 1 1 d . . . . .
H64C H 0.3683 0.8536 -0.0676 1.518 Uiso 0.5 1 calc R U P . .
H64D H 0.3494 0.8658 -0.0379 1.518 Uiso 0.5 1 calc R U P . .
H64E H 0.3064 0.8401 -0.0650 1.518 Uiso 0.5 1 calc R U P . .
H64F H 0.3145 0.8527 -0.0461 1.518 Uiso 0.5 1 calc R U P . .
H64G H 0.3333 0.8405 -0.0758 1.518 Uiso 0.5 1 calc R U P . .
H64H H 0.3763 0.8662 -0.0486 1.518 Uiso 0.5 1 calc R U P . .
C667 C 0.1017(10) 0.6358(14) 0.4042(8) 0.63(4) Uani 1 1 d . . . . .
H66A H 0.0930 0.6221 0.4223 0.942 Uiso 0.5 1 calc R U P . .
H66B H 0.0734 0.6213 0.3881 0.942 Uiso 0.5 1 calc R U P . .
H66C H 0.1032 0.6806 0.4039 0.942 Uiso 0.5 1 calc R U P . .
H66D H 0.0867 0.6606 0.3872 0.942 Uiso 0.5 1 calc R U P . .
H66E H 0.1063 0.6614 0.4214 0.942 Uiso 0.5 1 calc R U P . .
H66F H 0.0765 0.6020 0.4057 0.942 Uiso 0.5 1 calc R U P . .
C699 C -0.1573(7) 0.7806(7) 0.0705(3) 0.329(9) Uani 1 1 d . . . . .
H69A H -0.1833 0.7997 0.0807 0.493 Uiso 0.5 1 calc R U P . .
H69B H -0.1770 0.7533 0.0556 0.493 Uiso 0.5 1 calc R U P . .
H69C H -0.1386 0.8125 0.0617 0.493 Uiso 0.5 1 calc R U P . .
H69D H -0.1493 0.7773 0.0513 0.493 Uiso 0.5 1 calc R U P . .
H69E H -0.1556 0.8237 0.0764 0.493 Uiso 0.5 1 calc R U P . .
H69F H -0.1940 0.7645 0.0703 0.493 Uiso 0.5 1 calc R U P . .
C788 C -0.1135(7) 0.7424(7) 0.0926(3) 0.304(9) Uani 1 1 d . . . . .
H788 H -0.1398 0.7079 0.0928 0.365 Uiso 1 1 calc R U . . .
C877 C 0.4501(13) 0.1355(12) 0.2537(3) 0.64(3) Uani 1 1 d D . . . .
H87A H 0.4597 0.1120 0.2716 0.957 Uiso 0.5 1 calc R U P . .
H87B H 0.4453 0.1075 0.2373 0.957 Uiso 0.5 1 calc R U P . .
H87C H 0.4160 0.1580 0.2533 0.957 Uiso 0.5 1 calc R U P . .
H87D H 0.4210 0.1397 0.2365 0.957 Uiso 0.5 1 calc R U P . .
H87E H 0.4354 0.1442 0.2709 0.957 Uiso 0.5 1 calc R U P . .
H87F H 0.4646 0.0936 0.2548 0.957 Uiso 0.5 1 calc R U P . .
C920 C 0.2296(10) 0.1366(9) 0.0499(5) 0.322(10) Uani 1 1 d . . . . .
H920 H 0.2000 0.1059 0.0430 0.387 Uiso 1 1 calc R U . . .
C921 C 0.2714(8) 0.1093(9) 0.0779(6) 0.360(12) Uani 1 1 d . . . . .
H92A H 0.2514 0.1014 0.0932 0.539 Uiso 0.5 1 calc R U P . .
H92B H 0.3007 0.1391 0.0846 0.539 Uiso 0.5 1 calc R U P . .
H92C H 0.2874 0.0709 0.0727 0.539 Uiso 0.5 1 calc R U P . .
H92D H 0.3083 0.1062 0.0738 0.539 Uiso 0.5 1 calc R U P . .
H92E H 0.2590 0.0685 0.0824 0.539 Uiso 0.5 1 calc R U P . .
H92F H 0.2722 0.1367 0.0943 0.539 Uiso 0.5 1 calc R U P . .
C922 C 0.2556(7) 0.1588(9) 0.0230(4) 0.371(11) Uani 1 1 d . . . . .
H92G H 0.2264 0.1750 0.0078 0.557 Uiso 0.5 1 calc R U P . .
H92H H 0.2731 0.1238 0.0155 0.557 Uiso 0.5 1 calc R U P . .
H92I H 0.2829 0.1908 0.0294 0.557 Uiso 0.5 1 calc R U P . .
H92J H 0.2952 0.1514 0.0273 0.557 Uiso 0.5 1 calc R U P . .
H92K H 0.2485 0.2026 0.0196 0.557 Uiso 0.5 1 calc R U P . .
H92L H 0.2387 0.1356 0.0057 0.557 Uiso 0.5 1 calc R U P . .
C930 C 0.4332(6) 0.2981(9) -0.0022(4) 0.338(8) Uani 1 1 d . U . . .
H93A H 0.4273 0.2583 0.0067 0.406 Uiso 1 1 calc R U . . .
H93B H 0.4684 0.3157 0.0079 0.406 Uiso 1 1 calc R U . . .
C941 C 0.4196(7) 0.0608(9) 0.2699(3) 0.412(11) Uani 1 1 d D U . . .
H94A H 0.4081 0.0669 0.2491 0.618 Uiso 0.5 1 calc R U P . .
H94B H 0.4320 0.0184 0.2738 0.618 Uiso 0.5 1 calc R U P . .
H94C H 0.4497 0.0889 0.2776 0.618 Uiso 0.5 1 calc R U P . .
H94D H 0.4518 0.0493 0.2846 0.618 Uiso 0.5 1 calc R U P . .
H94E H 0.4279 0.0977 0.2599 0.618 Uiso 0.5 1 calc R U P . .
H94F H 0.4102 0.0272 0.2561 0.618 Uiso 0.5 1 calc R U P . .
C963 C 0.4475(17) 0.3555(15) -0.0437(7) 0.568(19) Uani 1 1 d D U . . .
H96A H 0.4472 0.3771 -0.0257 0.852 Uiso 0.5 1 calc R U P . .
H96B H 0.4212 0.3748 -0.0594 0.852 Uiso 0.5 1 calc R U P . .
H96C H 0.4843 0.3577 -0.0479 0.852 Uiso 0.5 1 calc R U P . .
H96D H 0.4546 0.3626 -0.0629 0.852 Uiso 0.5 1 calc R U P . .
H96E H 0.4806 0.3649 -0.0292 0.852 Uiso 0.5 1 calc R U P . .
H96F H 0.4175 0.3821 -0.0407 0.852 Uiso 0.5 1 calc R U P . .
C964 C 0.470(2) 0.227(2) -0.0470(9) 1.04(5) Uani 1 1 d . U . . .
H96G H 0.5004 0.2213 -0.0305 1.555 Uiso 0.5 1 calc R U P . .
H96H H 0.4848 0.2345 -0.0643 1.555 Uiso 0.5 1 calc R U P . .
H96I H 0.4470 0.1905 -0.0497 1.555 Uiso 0.5 1 calc R U P . .
H96J H 0.4544 0.2096 -0.0658 1.555 Uiso 0.5 1 calc R U P . .
H96K H 0.4700 0.1964 -0.0320 1.555 Uiso 0.5 1 calc R U P . .
H96L H 0.5078 0.2404 -0.0466 1.555 Uiso 0.5 1 calc R U P . .
C980 C 0.4316(7) 0.2638(10) 0.3450(4) 0.340(8) Uani 1 1 d . U . . .
H980 H 0.4372 0.2280 0.3328 0.408 Uiso 1 1 calc R U . . .
C981 C 0.4869(6) 0.3048(13) 0.3611(4) 0.438(15) Uani 1 1 d . U . . .
H98A H 0.5144 0.2773 0.3722 0.657 Uiso 0.5 1 calc R U P . .
H98B H 0.4759 0.3352 0.3740 0.657 Uiso 0.5 1 calc R U P . .
H98C H 0.5025 0.3258 0.3464 0.657 Uiso 0.5 1 calc R U P . .
H98D H 0.4808 0.3483 0.3562 0.657 Uiso 0.5 1 calc R U P . .
H98E H 0.5193 0.2903 0.3544 0.657 Uiso 0.5 1 calc R U P . .
H98F H 0.4927 0.2998 0.3820 0.657 Uiso 0.5 1 calc R U P . .
C982 C 0.3955(7) 0.2521(14) 0.3729(4) 0.56(2) Uani 1 1 d . U . . .
H98G H 0.4143 0.2208 0.3862 0.836 Uiso 0.5 1 calc R U P . .
H98H H 0.3582 0.2384 0.3646 0.836 Uiso 0.5 1 calc R U P . .
H98I H 0.3941 0.2906 0.3833 0.836 Uiso 0.5 1 calc R U P . .
H98J H 0.3634 0.2790 0.3699 0.836 Uiso 0.5 1 calc R U P . .
H98K H 0.4195 0.2615 0.3915 0.836 Uiso 0.5 1 calc R U P . .
H98L H 0.3836 0.2093 0.3728 0.836 Uiso 0.5 1 calc R U P . .
C986 C -0.1138(4) 0.7592(5) 0.1225(2) 0.199(4) Uani 1 1 d . . . . .
H98M H -0.1493 0.7771 0.1235 0.298 Uiso 0.5 1 calc R U P . .
H98N H -0.0847 0.7891 0.1293 0.298 Uiso 0.5 1 calc R U P . .
H98O H -0.1075 0.7225 0.1346 0.298 Uiso 0.5 1 calc R U P . .
H98P H -0.0784 0.7487 0.1348 0.298 Uiso 0.5 1 calc R U P . .
H98Q H -0.1430 0.7367 0.1290 0.298 Uiso 0.5 1 calc R U P . .
H98R H -0.1202 0.8033 0.1237 0.298 Uiso 0.5 1 calc R U P . .
C990 C 0.4950(8) 0.2130(10) 0.2845(3) 0.352(12) Uani 1 1 d . . . . .
H99A H 0.5089 0.1831 0.2996 0.528 Uiso 0.5 1 calc R U P . .
H99B H 0.4569 0.2230 0.2849 0.528 Uiso 0.5 1 calc R U P . .
H99C H 0.5173 0.2503 0.2877 0.528 Uiso 0.5 1 calc R U P . .
H99D H 0.4798 0.2545 0.2819 0.528 Uiso 0.5 1 calc R U P . .
H99E H 0.5319 0.2145 0.2965 0.528 Uiso 0.5 1 calc R U P . .
H99F H 0.4714 0.1873 0.2937 0.528 Uiso 0.5 1 calc R U P . .
C992 C 0.6592(10) 0.3065(11) 0.1817(5) 0.396(14) Uani 1 1 d . . . . .
H99G H 0.6292 0.3072 0.1922 0.593 Uiso 0.5 1 calc R U P . .
H99H H 0.6684 0.3485 0.1772 0.593 Uiso 0.5 1 calc R U P . .
H99I H 0.6914 0.2869 0.1937 0.593 Uiso 0.5 1 calc R U P . .
H99J H 0.6968 0.3212 0.1832 0.593 Uiso 0.5 1 calc R U P . .
H99K H 0.6576 0.2799 0.1981 0.593 Uiso 0.5 1 calc R U P . .
H99L H 0.6347 0.3416 0.1817 0.593 Uiso 0.5 1 calc R U P . .
C993 C 0.6784(8) 0.2591(8) 0.1320(6) 0.407(15) Uani 1 1 d . . . . .
H99M H 0.6585 0.2380 0.1148 0.611 Uiso 0.5 1 calc R U P . .
H99N H 0.7097 0.2340 0.1412 0.611 Uiso 0.5 1 calc R U P . .
H99O H 0.6915 0.2988 0.1265 0.611 Uiso 0.5 1 calc R U P . .
H99P H 0.7147 0.2759 0.1403 0.611 Uiso 0.5 1 calc R U P . .
H99Q H 0.6634 0.2799 0.1138 0.611 Uiso 0.5 1 calc R U P . .
H99R H 0.6816 0.2151 0.1285 0.611 Uiso 0.5 1 calc R U P . .
C994 C 0.4199(6) 0.7616(9) -0.0257(5) 0.382(14) Uani 1 1 d . . . . .
H99S H 0.4468 0.7649 -0.0379 0.573 Uiso 0.5 1 calc R U P . .
H99T H 0.4242 0.7221 -0.0156 0.573 Uiso 0.5 1 calc R U P . .
H99U H 0.4255 0.7949 -0.0116 0.573 Uiso 0.5 1 calc R U P . .
H99V H 0.4176 0.7564 -0.0055 0.573 Uiso 0.5 1 calc R U P . .
H99W H 0.4402 0.7992 -0.0278 0.573 Uiso 0.5 1 calc R U P . .
H99X H 0.4389 0.7263 -0.0319 0.573 Uiso 0.5 1 calc R U P . .
C999 C 0.4981(14) 0.183(2) 0.2520(10) 0.66(5) Uani 1 1 d D . . . .
H999 H 0.5337 0.1613 0.2525 0.790 Uiso 1 1 calc R U . . .

loop_
_atom_site_aniso_label
_atom_site_aniso_U_11
_atom_site_aniso_U_22
_atom_site_aniso_U_33
_atom_site_aniso_U_23
_atom_site_aniso_U_13
_atom_site_aniso_U_12
O1 0.186(5) 0.181(5) 0.151(4) 0.038(4) 0.011(4) -0.031(4)
N1 0.120(5) 0.163(6) 0.145(5) 0.024(4) 0.017(4) 0.004(5)
C1 0.167(10) 0.205(11) 0.40(2) 0.054(12) 0.138(13) 0.024(8)
O2 0.128(3) 0.180(4) 0.125(3) 0.021(3) 0.031(3) 0.004(3)
C2 0.101(5) 0.169(7) 0.218(9) 0.068(7) 0.048(6) 0.028(5)
O3 0.315(10) 0.265(8) 0.330(11) -0.044(9) 0.246(11) -0.016(7)
C3 0.126(6) 0.160(7) 0.180(8) 0.028(6) 0.055(6) 0.014(5)
O4 0.200(5) 0.178(4) 0.124(3) 0.029(3) 0.046(3) -0.017(4)
N4 0.149(5) 0.153(5) 0.121(4) 0.035(4) 0.054(3) 0.013(4)
O5 0.143(4) 0.168(5) 0.243(6) 0.036(4) 0.049(4) 0.045(4)
C5 0.145(6) 0.135(6) 0.179(8) 0.026(5) 0.071(5) 0.010(5)
O6 0.148(3) 0.153(3) 0.115(3) 0.006(3) 0.055(2) 0.016(3)
C6 0.193(8) 0.177(8) 0.168(7) -0.024(6) 0.118(6) -0.017(6)
O7 0.192(4) 0.186(4) 0.129(3) 0.028(3) 0.071(3) 0.067(4)
C7 0.262(14) 0.190(11) 0.301(16) -0.065(11) 0.199(14) -0.007(9)
O8 0.181(4) 0.195(5) 0.116(3) 0.000(3) 0.078(3) 0.031(3)
C8 0.192(10) 0.197(10) 0.283(14) 0.029(10) 0.148(11) 0.006(8)
O9 0.159(4) 0.182(5) 0.177(4) 0.066(4) 0.004(3) -0.030(4)
C9 0.199(11) 0.240(13) 0.43(2) 0.084(14) 0.201(14) 0.096(10)
C10 0.193(12) 0.273(16) 0.38(2) 0.166(18) 0.065(14) -0.002(12)
O10 0.200(6) 0.536(15) 0.621(15) 0.448(14) 0.207(9) 0.214(9)
N11 0.131(5) 0.182(7) 0.196(7) 0.038(6) 0.003(5) -0.017(5)
O11 0.155(5) 0.255(7) 0.310(8) 0.104(7) 0.069(5) 0.044(5)
C11 0.163(6) 0.159(6) 0.098(4) 0.006(4) 0.044(4) -0.022(5)
N12 0.125(4) 0.163(5) 0.112(3) 0.013(3) 0.034(3) 0.006(4)
O12 0.188(5) 0.254(7) 0.282(7) 0.100(6) 0.109(6) 0.098(5)
C13 0.147(6) 0.127(5) 0.116(4) 0.015(4) 0.027(4) -0.005(5)
O13 0.147(4) 0.161(4) 0.138(3) 0.021(3) 0.042(3) 0.006(3)
C14 0.133(5) 0.124(5) 0.118(5) 0.011(4) -0.003(4) 0.001(5)
O14 0.158(4) 0.159(4) 0.136(4) 0.011(3) 0.009(3) 0.035(3)
N15 0.112(3) 0.141(4) 0.114(3) 0.010(3) 0.027(3) 0.000(3)
O15 0.208(5) 0.224(6) 0.118(3) -0.020(3) 0.028(3) 0.093(5)
C16 0.108(4) 0.126(5) 0.119(4) 0.002(4) 0.041(3) 0.001(4)
O16 0.133(3) 0.144(4) 0.150(4) 0.000(3) 0.036(3) 0.014(3)
C17 0.124(5) 0.145(6) 0.137(5) -0.007(5) 0.043(4) 0.002(5)
O17 0.262(7) 0.295(8) 0.133(4) 0.006(5) 0.071(4) 0.121(7)
C18 0.130(5) 0.147(6) 0.151(6) 0.014(5) 0.042(5) 0.037(5)
O18 0.141(4) 0.267(7) 0.191(5) 0.089(5) 0.060(3) 0.037(5)
C19 0.109(5) 0.131(6) 0.157(6) 0.015(5) 0.011(4) 0.014(4)
O19 0.119(3) 0.189(5) 0.162(4) 0.064(3) 0.047(3) 0.030(3)
C20 0.127(5) 0.136(6) 0.196(8) 0.004(6) 0.012(5) 0.003(5)
O20 0.165(5) 0.384(10) 0.331(9) 0.252(9) 0.116(5) 0.138(6)
C21 0.172(8) 0.152(7) 0.155(6) 0.036(5) 0.030(6) -0.013(6)
O21 0.219(6) 0.388(11) 0.364(10) 0.231(9) 0.189(7) 0.169(7)
C22 0.144(6) 0.156(7) 0.143(6) 0.019(5) 0.027(5) 0.019(5)
O22 0.162(4) 0.234(6) 0.192(5) 0.056(4) 0.098(4) 0.042(4)
C23 0.117(4) 0.153(6) 0.109(4) -0.003(4) 0.041(4) 0.007(4)
O23 0.156(4) 0.189(5) 0.151(4) 0.051(4) 0.069(3) 0.027(3)
N24 0.126(3) 0.142(4) 0.096(3) 0.014(3) 0.037(3) 0.013(3)
O24 0.171(4) 0.152(4) 0.116(3) 0.019(3) 0.049(3) 0.016(3)
C25 0.115(4) 0.148(5) 0.087(3) 0.011(4) 0.034(3) 0.014(4)
O25 0.274(6) 0.144(4) 0.136(4) 0.009(3) 0.085(4) 0.070(4)
C26 0.120(4) 0.138(5) 0.105(4) 0.006(4) 0.024(3) 0.005(4)
O26 0.427(12) 0.245(7) 0.257(7) 0.093(6) 0.246(9) 0.144(8)
N27 0.126(3) 0.149(4) 0.103(3) 0.011(3) 0.032(3) -0.005(3)
O27 0.220(5) 0.189(5) 0.133(4) 0.037(4) 0.016(4) -0.059(4)
C28 0.145(5) 0.137(5) 0.098(4) 0.009(4) 0.048(4) 0.021(4)
O28 0.156(4) 0.295(8) 0.221(6) 0.113(6) 0.012(4) -0.019(5)
C29 0.166(6) 0.167(6) 0.120(5) 0.013(5) 0.058(4) 0.050(5)
O29 0.181(6) 0.411(14) 0.279(9) 0.198(10) -0.007(6) -0.060(8)
C30 0.182(7) 0.151(6) 0.113(5) 0.020(4) 0.054(5) 0.055(5)
O30 0.382(13) 0.232(8) 0.186(6) 0.106(7) -0.081(7) -0.167(9)
C31 0.139(5) 0.152(6) 0.107(4) 0.017(4) 0.035(4) 0.025(5)
O31 0.63(3) 0.165(8) 0.148(6) 0.012(6) 0.022(11) -0.028(10)
C32 0.149(5) 0.140(5) 0.105(4) 0.009(4) 0.029(4) 0.028(4)
O32 0.357(14) 0.277(9) 0.150(5) 0.061(6) -0.046(7) -0.191(10)
C33 0.145(5) 0.151(6) 0.096(4) 0.009(4) 0.036(4) 0.021(5)
O33 0.147(6) 0.288(9) 0.343(11) -0.063(8) 0.053(6) -0.045(6)
C34 0.128(5) 0.165(6) 0.119(5) -0.015(5) 0.041(4) -0.002(5)
O34 0.350(15) 0.324(13) 0.50(2) 0.063(13) 0.198(15) 0.013(11)
C35 0.171(7) 0.123(5) 0.121(5) 0.000(4) 0.042(5) 0.017(5)
N36 0.153(4) 0.147(4) 0.104(3) 0.009(3) 0.041(3) 0.010(4)
C37 0.183(7) 0.139(6) 0.104(5) 0.013(4) 0.029(5) 0.016(5)
N38 0.148(5) 0.140(4) 0.093(3) 0.019(3) 0.013(3) 0.001(4)
C39 0.121(5) 0.172(7) 0.117(5) 0.016(5) 0.015(4) 0.004(5)
C40 0.196(8) 0.132(6) 0.115(5) 0.006(4) 0.023(5) -0.033(6)
C41 0.243(10) 0.150(7) 0.103(5) 0.012(5) 0.041(6) -0.024(7)
C42 0.202(7) 0.170(7) 0.087(4) 0.019(4) 0.045(4) -0.012(6)
N43 0.157(6) 0.157(5) 0.133(4) 0.047(4) 0.002(4) -0.020(5)
C44 0.142(7) 0.168(8) 0.147(6) 0.039(6) -0.003(5) -0.038(6)
C45 0.134(6) 0.170(7) 0.198(8) 0.071(7) -0.011(6) -0.001(6)
N46 0.129(5) 0.169(6) 0.180(6) 0.064(5) -0.006(4) -0.019(4)
C47 0.107(5) 0.195(8) 0.230(9) 0.092(8) 0.028(6) 0.011(6)
C49 0.171(9) 0.173(8) 0.257(11) 0.109(8) 0.053(8) 0.024(7)
C50 0.146(7) 0.351(17) 0.43(2) 0.270(17) 0.086(10) 0.070(10)
C51 0.168(10) 0.337(17) 0.50(2) 0.259(19) 0.120(13) 0.094(11)
C52 0.102(5) 0.324(14) 0.357(15) 0.225(13) 0.024(7) 0.036(7)
C53 0.157(9) 0.368(18) 0.43(2) 0.290(18) 0.103(11) 0.083(11)
C54 0.140(7) 0.284(13) 0.348(16) 0.185(13) 0.040(9) -0.003(9)
N55 0.112(5) 0.195(7) 0.273(9) 0.081(7) 0.049(5) 0.015(5)
C56 0.107(6) 0.170(8) 0.324(15) 0.078(9) 0.015(8) 0.036(6)
C57 0.132(6) 0.183(8) 0.217(9) 0.042(7) 0.036(6) 0.032(6)
N58 0.115(4) 0.165(5) 0.186(6) 0.041(5) 0.037(4) 0.020(4)
C59 0.127(5) 0.143(6) 0.159(6) 0.035(5) 0.050(5) 0.024(5)
N60 0.127(4) 0.134(4) 0.161(5) 0.013(4) 0.019(4) 0.007(4)
C61 0.124(5) 0.148(6) 0.156(6) 0.001(5) 0.026(5) 0.034(5)
C62 0.152(6) 0.198(8) 0.147(6) 0.019(5) 0.054(5) 0.048(6)
C63 0.148(6) 0.190(8) 0.180(8) -0.009(7) 0.059(6) 0.006(6)
C64 0.158(7) 0.156(7) 0.193(8) 0.050(7) 0.042(7) 0.032(6)
C65 0.149(7) 0.242(12) 0.232(11) 0.039(10) 0.079(8) 0.038(8)
C66 0.164(8) 0.180(8) 0.218(10) 0.052(8) 0.049(7) 0.044(6)
C6M 0.119(5) 0.152(6) 0.147(6) 0.029(5) 0.033(4) 0.012(4)
N67 0.144(5) 0.141(5) 0.136(4) 0.010(4) 0.028(3) 0.004(4)
C68 0.129(5) 0.140(6) 0.123(5) 0.007(5) 0.003(4) -0.003(5)
C69 0.119(5) 0.136(6) 0.150(6) -0.009(5) 0.030(4) 0.014(4)
N70 0.134(4) 0.133(4) 0.141(4) 0.006(4) 0.028(3) -0.003(4)
C71 0.116(5) 0.127(5) 0.161(6) 0.002(5) 0.036(4) 0.019(4)
C72 0.130(5) 0.132(5) 0.132(5) -0.013(4) 0.035(4) 0.018(4)
C73 0.152(6) 0.125(5) 0.140(6) -0.016(5) 0.018(5) 0.034(5)
C74 0.174(6) 0.137(6) 0.120(5) -0.034(5) 0.033(5) 0.032(5)
C75 0.152(6) 0.147(6) 0.132(6) -0.029(5) 0.019(4) 0.033(5)
C76 0.142(5) 0.128(6) 0.127(5) -0.031(5) 0.008(4) 0.020(5)
C77 0.140(6) 0.161(7) 0.121(5) -0.010(5) -0.002(5) 0.022(5)
C78 0.123(5) 0.143(6) 0.134(5) 0.015(5) 0.011(4) 0.002(5)
C79 0.147(6) 0.148(6) 0.130(6) -0.024(5) 0.042(5) 0.016(5)
N80 0.162(5) 0.196(6) 0.144(5) -0.022(5) 0.035(4) 0.047(5)
N81 0.194(6) 0.210(7) 0.114(4) -0.014(4) 0.037(4) 0.074(5)
C82 0.186(8) 0.221(10) 0.150(8) -0.035(7) 0.033(6) 0.088(7)
N84 0.189(6) 0.211(7) 0.129(5) -0.013(5) 0.028(4) 0.078(6)
C85 0.183(7) 0.197(8) 0.106(5) -0.010(5) 0.031(5) 0.034(6)
C86 0.212(9) 0.223(10) 0.137(6) -0.008(6) 0.072(6) 0.053(8)
C87 0.213(8) 0.216(9) 0.128(6) -0.022(6) 0.066(6) 0.056(8)
C88 0.231(9) 0.252(10) 0.104(5) -0.012(6) 0.043(5) 0.091(8)
C89 0.210(8) 0.191(8) 0.115(6) 0.002(5) 0.030(6) 0.076(7)
C90 0.155(6) 0.168(7) 0.127(6) -0.010(5) 0.023(5) 0.018(6)
C91 0.146(6) 0.188(7) 0.104(4) -0.016(5) 0.041(4) -0.014(6)
C92 0.130(5) 0.160(6) 0.126(5) -0.007(5) 0.020(4) 0.010(5)
C93 0.133(5) 0.154(6) 0.120(5) 0.004(5) 0.050(4) -0.004(5)
C4M 0.106(4) 0.174(8) 0.135(5) 0.008(5) 0.012(4) 0.009(5)
N94 0.151(5) 0.175(5) 0.124(4) -0.010(4) 0.046(4) 0.004(4)
N95 0.159(5) 0.207(6) 0.112(4) 0.000(4) 0.045(4) 0.045(5)
C96 0.123(5) 0.153(6) 0.119(4) 0.017(4) 0.029(4) -0.001(5)
C97 0.110(5) 0.187(7) 0.135(5) 0.004(5) 0.034(4) -0.017(5)
C98 0.121(5) 0.193(7) 0.131(5) 0.040(5) 0.033(4) 0.014(5)
C5M 0.133(5) 0.130(6) 0.173(7) 0.018(5) 0.028(5) 0.003(5)
C99 0.143(6) 0.168(7) 0.144(5) 0.030(5) 0.037(5) 0.010(5)
C100 0.125(5) 0.134(6) 0.146(5) 0.029(5) 0.033(4) 0.000(5)
N101 0.109(4) 0.144(5) 0.141(4) 0.018(3) 0.032(3) -0.008(4)
C102 0.111(5) 0.217(9) 0.168(6) 0.087(6) 0.036(5) 0.021(6)
N103 0.112(4) 0.190(6) 0.182(5) 0.060(5) 0.051(4) 0.035(4)
N104 0.112(4) 0.219(7) 0.217(6) 0.088(6) 0.065(4) 0.036(4)
C105 0.123(6) 0.197(8) 0.172(7) 0.057(6) 0.038(5) 0.012(6)
C106 0.099(4) 0.191(7) 0.171(6) 0.041(5) 0.045(4) 0.013(4)
C107 0.117(5) 0.245(9) 0.207(8) 0.116(7) 0.059(5) 0.047(6)
C108 0.149(7) 0.301(12) 0.279(11) 0.174(11) 0.093(7) 0.097(8)
C109 0.166(7) 0.344(15) 0.359(15) 0.224(13) 0.153(9) 0.120(9)
C110 0.155(6) 0.307(12) 0.238(9) 0.141(9) 0.110(7) 0.113(8)
C111 0.110(5) 0.206(8) 0.197(7) 0.084(6) 0.041(5) 0.041(5)
N112 0.109(3) 0.185(5) 0.171(5) 0.052(4) 0.047(3) 0.028(4)
C113 0.109(5) 0.226(9) 0.189(8) 0.029(7) 0.046(5) 0.028(5)
C114 0.131(6) 0.230(9) 0.226(9) 0.058(8) 0.075(6) 0.040(6)
C115 0.170(8) 0.289(13) 0.286(12) 0.145(11) 0.104(8) 0.087(9)
C116 0.134(6) 0.205(8) 0.151(6) 0.066(6) 0.047(5) 0.019(6)
N117 0.125(4) 0.177(5) 0.153(5) 0.041(4) 0.051(3) 0.031(4)
C118 0.127(5) 0.162(6) 0.142(5) 0.040(5) 0.039(4) 0.026(5)
N119 0.113(4) 0.169(5) 0.132(4) 0.050(4) 0.040(3) 0.023(4)
C120 0.110(4) 0.172(7) 0.136(5) 0.012(5) 0.037(4) 0.013(5)
N121 0.114(3) 0.140(4) 0.117(3) 0.015(3) 0.040(3) 0.005(3)
C122 0.109(4) 0.144(5) 0.118(4) 0.013(4) 0.029(3) 0.001(4)
C123 0.135(5) 0.153(6) 0.123(4) 0.031(4) 0.048(4) 0.004(4)
C124 0.120(4) 0.154(6) 0.111(4) 0.017(4) 0.048(4) 0.004(4)
C125 0.116(4) 0.183(7) 0.119(4) 0.033(5) 0.050(4) 0.003(5)
C126 0.153(6) 0.199(8) 0.165(6) 0.049(6) 0.083(5) 0.043(6)
C127 0.149(6) 0.188(7) 0.147(5) 0.058(5) 0.072(5) 0.036(5)
C128 0.127(5) 0.147(6) 0.123(5) 0.005(5) 0.036(4) 0.004(5)
N129 0.134(4) 0.131(4) 0.098(3) 0.012(3) 0.033(3) 0.001(3)
C130 0.126(4) 0.121(5) 0.112(4) 0.001(4) 0.044(3) 0.017(4)
N131 0.154(4) 0.132(4) 0.112(4) 0.001(3) 0.042(3) 0.003(3)
C132 0.171(6) 0.123(5) 0.129(5) 0.003(4) 0.060(5) 0.039(5)
N133 0.250(7) 0.169(6) 0.140(5) 0.044(4) 0.102(5) 0.063(5)
C134 0.228(9) 0.173(8) 0.155(6) 0.029(6) 0.108(6) 0.071(7)
C135 0.227(9) 0.148(7) 0.166(7) 0.009(6) 0.088(6) 0.041(6)
C136 0.235(9) 0.163(8) 0.144(7) 0.013(6) 0.075(6) 0.045(7)
C137 0.183(7) 0.159(7) 0.127(5) 0.010(5) 0.069(5) 0.038(6)
C138 0.181(6) 0.131(5) 0.122(5) 0.003(4) 0.045(5) 0.028(5)
C139 0.154(5) 0.143(6) 0.122(5) -0.008(4) 0.051(4) 0.011(5)
C140 0.353(15) 0.191(9) 0.196(9) 0.072(8) 0.173(10) 0.118(10)
N141 0.293(9) 0.171(6) 0.153(5) 0.054(5) 0.129(6) 0.069(6)
C142 0.261(11) 0.160(8) 0.152(7) 0.027(6) 0.103(7) 0.039(7)
N143 0.243(8) 0.145(5) 0.117(4) 0.017(4) 0.078(5) 0.014(5)
C144 0.263(11) 0.137(7) 0.122(7) -0.009(5) 0.070(7) -0.016(7)
C145 0.246(10) 0.156(7) 0.116(5) -0.005(5) 0.070(6) -0.051(7)
C146 0.300(13) 0.157(8) 0.152(8) 0.004(6) 0.115(8) 0.011(8)
C147 0.351(14) 0.171(8) 0.151(7) 0.060(6) 0.143(8) 0.072(8)
N148 0.216(7) 0.143(5) 0.104(4) 0.008(4) 0.026(5) -0.032(5)
C148 0.226(10) 0.177(10) 0.147(6) -0.002(7) 0.068(7) 0.033(8)
C149 0.222(11) 0.176(8) 0.114(6) 0.021(6) -0.004(7) -0.060(8)
C150 0.159(8) 0.201(10) 0.187(9) 0.056(8) -0.012(7) -0.054(8)
N151 0.162(6) 0.220(8) 0.141(5) 0.056(5) -0.006(5) -0.065(6)
C152 0.145(7) 0.235(11) 0.184(8) 0.085(8) -0.011(7) -0.056(8)
C153 0.184(11) 0.258(13) 0.210(10) 0.092(9) -0.008(8) -0.106(10)
C154 0.116(7) 0.48(3) 0.292(14) 0.187(16) 0.023(8) -0.080(11)
C155 0.144(8) 0.58(3) 0.42(2) 0.37(2) -0.018(11) -0.069(13)
C156 0.135(8) 0.336(16) 0.245(11) 0.111(11) -0.011(7) -0.045(9)
C157 0.137(8) 0.272(12) 0.202(9) 0.084(9) 0.000(7) -0.029(8)
C158 0.149(8) 0.297(12) 0.175(8) 0.112(8) -0.037(6) -0.072(8)
C159 0.154(8) 0.208(9) 0.171(7) 0.036(7) -0.021(6) -0.071(7)
N160 0.173(7) 0.312(11) 0.209(7) 0.123(8) -0.009(5) -0.105(8)
C160 0.50(4) 0.42(4) 0.42(4) 0.15(3) -0.19(3) -0.34(4)
C161 0.219(15) 0.35(2) 0.209(13) 0.102(16) -0.021(12) -0.164(16)
C162 0.242(16) 0.274(18) 0.209(14) 0.151(15) -0.080(12) -0.150(15)
N163 0.295(17) 0.239(13) 0.185(9) 0.069(9) -0.007(9) -0.117(13)
C7M 0.157(7) 0.155(8) 0.158(6) -0.002(6) 0.041(5) 0.010(6)
C164 0.289(17) 0.136(8) 0.291(17) 0.118(11) -0.094(15) -0.068(9)
C165 0.168(10) 0.63(4) 0.32(2) -0.32(3) 0.015(11) 0.062(16)
C166 0.254(14) 0.187(10) 0.36(2) -0.041(12) 0.131(14) 0.008(9)
C167 0.77(5) 0.189(13) 0.130(9) 0.030(9) 0.043(16) 0.037(19)
C168 0.37(2) 0.166(12) 0.189(13) 0.016(11) 0.009(13) -0.010(13)
C169 0.31(3) 0.22(2) 0.36(3) -0.04(2) -0.04(2) -0.12(2)
C170 0.247(17) 0.188(14) 0.237(15) 0.064(12) -0.072(13) -0.115(13)
C171 0.202(11) 0.261(15) 0.217(12) 0.068(11) -0.044(9) -0.102(11)
N172 0.48(2) 0.161(7) 0.178(9) 0.027(7) -0.103(12) -0.078(10)
C173 0.54(4) 0.184(15) 0.126(9) 0.006(11) -0.046(16) -0.029(16)
N174 0.389(17) 0.178(8) 0.136(6) 0.019(5) -0.022(7) -0.119(9)
C175 0.49(3) 0.222(15) 0.180(13) 0.058(11) -0.064(17) -0.130(18)
C176 0.391(19) 0.149(8) 0.171(9) 0.036(7) -0.041(11) -0.100(10)
C177 0.36(2) 0.215(13) 0.215(14) 0.059(11) -0.089(15) -0.123(14)
C178 0.338(19) 0.209(11) 0.166(9) 0.058(9) -0.089(11) -0.145(13)
C179 0.56(4) 0.229(14) 0.168(11) 0.014(10) 0.048(16) -0.207(19)
C180 0.268(15) 0.331(17) 0.250(16) -0.019(11) 0.047(10) -0.143(13)
C181 0.34(2) 0.51(3) 0.252(16) 0.154(19) -0.134(16) -0.23(2)
C182 0.32(2) 0.42(2) 0.198(12) 0.130(14) -0.031(12) -0.102(18)
C183 0.40(3) 0.251(14) 0.244(14) 0.051(12) -0.082(15) -0.186(17)
C184 0.205(8) 0.138(6) 0.130(6) 0.008(5) 0.003(5) 0.038(6)
C1M 0.130(5) 0.158(7) 0.142(6) 0.017(5) 0.012(5) -0.011(5)
C187 0.194(7) 0.244(9) 0.140(5) 0.032(6) 0.083(5) 0.100(7)
C190 0.210(8) 0.198(9) 0.135(6) -0.006(6) 0.068(5) 0.076(7)
C2M 0.142(6) 0.188(9) 0.148(6) 0.007(6) 0.040(5) -0.014(5)
C192 0.42(2) 0.294(17) 0.209(12) 0.063(11) 0.184(14) 0.156(16)
C194 0.269(12) 0.225(12) 0.215(11) 0.000(10) 0.139(11) -0.032(9)
C198 0.167(6) 0.197(8) 0.182(7) 0.079(7) 0.080(6) 0.033(6)
C203 0.290(11) 0.141(6) 0.128(6) -0.020(6) -0.016(6) 0.049(7)
C208 0.159(7) 0.165(7) 0.282(11) 0.029(8) 0.112(7) 0.059(6)
C222 0.253(15) 0.39(2) 0.305(18) -0.059(17) -0.033(13) 0.145(17)
C226 0.327(16) 0.274(13) 0.246(12) 0.114(10) 0.190(13) 0.194(12)
C231 0.185(9) 0.328(16) 0.370(18) 0.150(15) 0.197(12) 0.086(10)
C232 0.55(3) 0.140(7) 0.172(8) -0.017(7) -0.016(11) 0.097(11)
C235 0.180(7) 0.343(13) 0.194(8) 0.131(8) 0.006(6) -0.053(8)
C240 0.271(13) 0.280(14) 0.190(10) 0.062(9) -0.015(9) -0.060(11)
C247 0.161(8) 0.310(14) 0.325(16) 0.186(13) 0.025(9) 0.068(9)
C248 0.54(3) 0.199(10) 0.123(6) 0.049(7) -0.051(11) -0.195(15)
C253 0.252(12) 0.43(2) 0.232(11) 0.103(13) 0.104(10) 0.177(14)
C254 0.244(12) 0.375(18) 0.43(2) 0.212(16) 0.210(14) 0.184(13)
C255 0.224(11) 0.225(12) 0.211(11) 0.027(10) -0.006(9) -0.066(10)
C258 0.322(19) 0.314(17) 0.44(2) 0.257(18) 0.181(19) 0.101(15)
C259 0.306(15) 0.286(15) 0.181(10) 0.141(11) -0.004(9) -0.103(13)
C260 0.425(19) 0.145(7) 0.151(7) 0.018(6) -0.055(9) 0.022(9)
C261 0.349(14) 0.473(18) 0.601(16) 0.434(15) 0.238(12) 0.184(13)
C271 0.370(19) 0.217(11) 0.327(17) 0.063(12) 0.205(16) 0.089(12)
C275 0.364(16) 0.274(12) 0.138(6) -0.013(7) 0.035(8) 0.186(12)
C283 0.387(19) 0.239(12) 0.164(8) 0.045(8) 0.001(9) -0.119(13)
C288 0.47(2) 0.61(3) 0.557(15) 0.19(2) 0.301(14) 0.15(2)
C290 0.31(2) 0.175(13) 0.54(3) -0.015(16) 0.04(2) 0.049(13)
C445 0.37(3) 0.40(3) 0.45(3) -0.14(2) 0.01(2) 0.02(2)
C500 0.249(14) 0.324(18) 0.303(17) 0.152(15) -0.064(13) -0.102(14)
N523 0.180(9) 0.327(13) 0.223(9) -0.044(9) 0.021(7) -0.065(9)
C555 0.490(15) 0.299(11) 0.537(14) 0.311(11) 0.462(14) 0.285(11)
C566 0.48(3) 0.57(3) 0.421(17) 0.13(3) 0.25(2) 0.38(3)
O4M 0.145(4) 0.159(4) 0.170(4) 0.020(3) 0.001(3) 0.003(3)
O5M 0.144(3) 0.161(4) 0.152(4) 0.033(3) 0.024(3) 0.010(3)
O6M 0.116(3) 0.147(4) 0.145(3) 0.007(3) 0.016(2) 0.015(3)
O7M 0.135(4) 0.206(5) 0.185(4) 0.023(4) 0.048(3) 0.028(4)
O2M 0.202(5) 0.203(5) 0.177(5) 0.036(4) 0.076(4) -0.012(5)
O1M 0.146(4) 0.147(4) 0.147(4) 0.015(3) 0.037(3) 0.009(3)
C645 0.255(12) 0.44(2) 0.167(8) 0.045(10) 0.050(7) 0.252(14)
C648 0.29(2) 0.83(6) 1.99(15) 1.14(9) 0.41(5) 0.25(3)
C667 0.43(3) 0.63(5) 0.99(8) 0.32(5) 0.53(5) 0.22(3)
C699 0.40(2) 0.281(15) 0.251(13) -0.022(11) -0.064(13) 0.179(16)
C788 0.321(17) 0.329(16) 0.217(12) -0.031(11) -0.052(11) 0.235(15)
C877 0.98(7) 0.80(6) 0.166(12) 0.20(2) 0.19(2) 0.71(6)
C920 0.39(3) 0.266(18) 0.39(3) 0.033(16) 0.26(2) 0.048(17)
C921 0.32(2) 0.246(17) 0.55(4) -0.04(2) 0.19(2) 0.058(16)
C922 0.332(19) 0.43(2) 0.43(2) -0.04(2) 0.27(2) -0.004(18)
C930 0.237(12) 0.417(19) 0.397(15) 0.082(14) 0.149(12) 0.187(12)
C941 0.449(16) 0.55(3) 0.273(13) 0.208(17) 0.153(13) 0.358(19)
C963 0.69(5) 0.75(4) 0.34(2) 0.03(3) 0.27(3) 0.00(5)
C964 1.38(11) 1.19(6) 0.63(4) 0.13(6) 0.40(7) 1.09(8)
C980 0.264(13) 0.420(19) 0.304(14) 0.194(14) -0.020(10) -0.051(11)
C981 0.206(10) 0.75(4) 0.301(17) 0.20(2) -0.082(11) -0.115(16)
C982 0.274(14) 0.97(6) 0.39(2) 0.50(3) -0.017(12) -0.09(2)
C986 0.220(9) 0.218(9) 0.170(7) -0.041(7) 0.068(7) 0.039(7)
C990 0.37(2) 0.48(3) 0.241(15) 0.181(18) 0.139(15) 0.26(2)
C992 0.45(3) 0.42(3) 0.31(2) 0.06(2) 0.048(19) 0.21(3)
C993 0.31(2) 0.257(16) 0.70(4) 0.19(2) 0.22(3) 0.098(15)
C994 0.165(10) 0.39(2) 0.59(4) 0.21(2) 0.069(15) 0.048(13)
C999 0.52(5) 0.83(9) 0.78(9) 0.28(7) 0.50(6) 0.24(5)

loop_
_atom_type_symbol
_atom_type_description
_atom_type_scat_dispersion_real
_atom_type_scat_dispersion_imag
_atom_type_scat_source
C C 0.0181 0.0091 'International Tables Vol C Tables 4.2.6.8 and 6.1.1.4'
H H 0.0000 0.0000 'International Tables Vol C Tables 4.2.6.8 and 6.1.1.4'
N N 0.0311 0.0180 'International Tables Vol C Tables 4.2.6.8 and 6.1.1.4'
O O 0.0492 0.0322 'International Tables Vol C Tables 4.2.6.8 and 6.1.1.4'

loop_
_geom_angle_atom_site_label_1
_geom_angle_atom_site_label_2
_geom_angle_atom_site_label_3
_geom_angle
_geom_angle_site_symmetry_1
_geom_angle_site_symmetry_3
O1 N1 O2 123.8(8) . .
O1 N1 C2 117.8(8) . .
O2 N1 C2 118.2(8) . .
C2 C1 C10 115.7(16) . .
C1 C2 C3 130.0(12) . .
C1 C2 N1 111.1(11) . .
C3 C2 N1 118.8(8) . .
C194 O3 C7 117.4(15) . .
N4 C3 C2 118.8(8) . .
N4 C3 C8 125.2(10) . .
C2 C3 C8 116.0(10) . .
C5 N4 C3 115.6(7) . .
C18 O5 C208 118.1(6) . .
N4 C5 C6 127.1(8) . .
N4 C5 C11 113.9(7) . .
C6 C5 C11 118.7(8) . .
C7 C6 C5 115.0(10) . .
C30 O7 C187 117.2(5) . .
C6 C7 O3 127.8(17) . .
C6 C7 C8 122.4(10) . .
O3 C7 C8 109.7(16) . .
C3 C8 C9 115.9(13) . .
C3 C8 C7 114.1(11) . .
C9 C8 C7 129.9(13) . .
C10 C9 C8 119.0(14) . .
C9 C10 C1 123.4(17) . .
C53 O10 C261 108.1(10) . .
C49 N11 C47 117.2(9) . .
O4 C11 N12 125.0(8) . .
O4 C11 C5 122.9(7) . .
N12 C11 C5 112.1(7) . .
C11 N12 C13 129.7(7) . .
C65 O12 C930 117.8(10) . .
C22 C13 N12 123.2(7) . .
C22 C13 C14 120.3(8) . .
N12 C13 C14 116.4(7) . .
N15 C14 C13 117.1(7) . .
N15 C14 C19 121.6(7) . .
C13 C14 C19 121.3(7) . .
C77 O14 C184 116.8(6) . .
C16 N15 C14 118.1(6) . .
C74 O15 C645 114.2(7) . .
N15 C16 C17 124.0(6) . .
N15 C16 C23 116.2(5) . .
C17 C16 C23 119.7(6) . .
C18 C17 C16 118.6(7) . .
O5 C18 C17 124.0(8) . .
O5 C18 C19 117.2(8) . .
C17 C18 C19 118.8(7) . .
C20 C19 C14 117.4(8) . .
C20 C19 C18 123.8(8) . .
C14 C19 C18 118.7(7) . .
C21 C20 C19 119.9(8) . .
C108 O20 C247 111.4(7) . .
C20 C21 C22 123.9(8) . .
C115 O21 C254 120.1(7) . .
C13 C22 C21 117.2(8) . .
O6 C23 N24 124.3(7) . .
O6 C23 C16 123.2(6) . .
N24 C23 C16 112.3(6) . .
C124 O23 C198 120.0(6) . .
C23 N24 C25 132.2(5) . .
C34 C25 N24 124.8(6) . .
C34 C25 C26 122.0(7) . .
N24 C25 C26 113.0(5) . .
C136 O25 C190 119.4(6) . .
N27 C26 C31 123.0(6) . .
N27 C26 C25 117.5(6) . .
C31 C26 C25 119.5(6) . .
C26 N27 C28 116.6(6) . .
C29 C28 N27 123.9(6) . .
C29 C28 C35 120.9(6) . .
N27 C28 C35 115.2(7) . .
C158 O28 C235 117.5(10) . .
C28 C29 C30 121.3(6) . .
C29 C30 O7 125.6(6) . .
C29 C30 C31 117.8(7) . .
O7 C30 C31 116.4(6) . .
C170 O30 C259 117.6(15) . .
C32 C31 C26 118.2(6) . .
C32 C31 C30 124.4(7) . .
C26 C31 C30 117.3(6) . .
C33 C32 C31 121.3(6) . .
C177 O32 C160 132.6(14) . .
C32 C33 C34 120.2(6) . .
C25 C34 C33 118.4(6) . .
O8 C35 N36 126.2(7) . .
O8 C35 C28 119.4(7) . .
N36 C35 C28 114.4(7) . .
C35 N36 C37 127.9(6) . .
N38 C37 C42 124.2(7) . .
N38 C37 N36 113.4(7) . .
C42 C37 N36 122.2(8) . .
C39 N38 C37 117.4(7) . .
N38 C39 N43 115.6(8) . .
N38 C39 C40 125.5(8) . .
N43 C39 C40 118.8(8) . .
C41 C40 C39 114.2(8) . .
C40 C41 C42 122.5(8) . .
C37 C42 C41 115.9(9) . .
C39 N43 C44 133.6(8) . .
O9 C44 N43 124.8(9) . .
O9 C44 C45 121.5(9) . .
N43 C44 C45 113.7(8) . .
N46 C45 C54 122.8(10) . .
N46 C45 C44 121.0(8) . .
C54 C45 C44 116.0(10) . .
C47 N46 C45 117.2(8) . .
N46 C47 N11 114.2(9) . .
N46 C47 C52 124.1(10) . .
N11 C47 C52 121.6(10) . .
N11 C49 C50 125.3(11) . .
N11 C49 N55 112.4(10) . .
C50 C49 N55 122.2(12) . .
C51 C50 C49 116.8(11) . .
C50 C51 C52 122.3(11) . .
C47 C52 C51 116.0(10) . .
C47 C52 C53 118.1(11) . .
C51 C52 C53 125.9(11) . .
O10 C53 C54 129.4(11) . .
O10 C53 C52 114.0(11) . .
C54 C53 C52 116.7(11) . .
C53 C54 C45 120.8(10) . .
C56 N55 C49 131.0(10) . .
O11 C56 N55 127.4(12) . .
O11 C56 C57 112.0(13) . .
N55 C56 C57 120.3(9) . .
N58 C57 C66 126.8(9) . .
N58 C57 C56 111.8(10) . .
C66 C57 C56 121.3(10) . .
C57 N58 C59 118.1(8) . .
N60 C59 N58 116.1(8) . .
N60 C59 C64 123.2(8) . .
N58 C59 C64 120.7(8) . .
C61 N60 C59 117.4(7) . .
N60 C61 C62 125.1(8) . .
N60 C61 N67 112.6(8) . .
C62 C61 N67 122.1(8) . .
C61 C62 C63 113.8(8) . .
C62 C63 C64 124.1(9) . .
C65 C64 C59 118.8(9) . .
C65 C64 C63 124.9(11) . .
C59 C64 C63 115.9(9) . .
O12 C65 C66 125.3(11) . .
O12 C65 C64 113.2(11) . .
C66 C65 C64 121.3(11) . .
C65 C66 C57 113.9(10) . .
O6M C6M C7M 109.3(6) . .
O6M C6M C5M 111.7(6) . .
C7M C6M C5M 108.2(7) . .
C68 N67 C61 131.0(7) . .
O13 C68 N67 123.0(7) . .
O13 C68 C69 123.9(8) . .
N67 C68 C69 113.1(8) . .
N70 C69 C78 126.1(7) . .
N70 C69 C68 113.9(7) . .
C78 C69 C68 119.4(8) . .
C69 N70 C71 115.4(6) . .
N70 C71 C76 121.8(8) . .
N70 C71 C72 116.4(7) . .
C76 C71 C72 121.8(7) . .
C73 C72 C71 120.1(7) . .
C72 C73 C74 118.1(7) . .
C72 C73 C79 114.4(7) . .
C74 C73 C79 127.3(8) . .
O15 C74 C73 115.8(8) . .
O15 C74 C75 122.8(7) . .
C73 C74 C75 121.3(7) . .
C76 C75 C74 119.4(7) . .
C75 C76 C71 118.5(8) . .
C75 C76 C77 121.8(8) . .
C71 C76 C77 119.7(7) . .
O14 C77 C78 125.8(8) . .
O14 C77 C76 114.7(8) . .
C78 C77 C76 119.4(8) . .
C77 C78 C69 116.9(7) . .
O16 C79 N80 119.7(8) . .
O16 C79 C73 123.4(7) . .
N80 C79 C73 116.6(8) . .
C79 N80 N81 118.7(7) . .
C82 N81 N80 124.1(8) . .
O17 C82 N81 118.3(10) . .
O17 C82 C89 124.8(9) . .
N81 C82 C89 116.8(9) . .
C89 N84 C85 119.5(8) . .
C86 C85 N84 121.4(9) . .
C86 C85 C90 121.8(9) . .
N84 C85 C90 116.7(8) . .
C85 C86 C87 118.9(9) . .
C88 C87 C86 117.6(8) . .
C87 C88 C89 119.6(9) . .
N84 C89 C88 122.8(8) . .
N84 C89 C82 116.7(9) . .
C88 C89 C82 120.4(9) . .
N95 C90 C91 120.4(8) . .
N95 C90 C85 115.6(8) . .
C91 C90 C85 124.0(9) . .
C90 C91 C92 118.6(7) . .
C93 C92 C91 115.8(7) . .
N94 C93 C92 125.2(8) . .
N94 C93 C96 115.7(7) . .
C92 C93 C96 119.1(7) . .
C5M C4M O4M 111.8(6) . .
C5M C4M C1M 111.1(7) . .
O4M C4M C1M 106.1(6) . .
N95 N94 C93 117.9(6) . .
N94 N95 C90 121.8(6) . .
N101 C96 C97 121.7(7) . .
N101 C96 C93 118.1(7) . .
C97 C96 C93 120.3(7) . .
C98 C97 C96 117.7(7) . .
C99 C98 C97 119.4(7) . .
O5M C5M C4M 109.9(7) . .
O5M C5M C6M 109.6(6) . .
C4M C5M C6M 112.2(7) . .
C98 C99 C100 119.8(8) . .
N101 C100 C99 122.9(7) . .
N101 C100 C102 116.6(7) . .
C99 C100 C102 120.5(8) . .
C100 N101 C96 118.5(6) . .
O18 C102 N103 116.7(7) . .
O18 C102 C100 127.0(8) . .
N103 C102 C100 116.2(8) . .
C102 N103 N104 123.1(6) . .
N103 N104 C105 119.0(7) . .
O19 C105 N104 118.2(7) . .
O19 C105 C107 125.6(8) . .
N104 C105 C107 116.1(8) . .
C107 C106 C111 120.0 . .
C106 C107 C108 120.0 . .
C106 C107 C105 110.8(5) . .
C108 C107 C105 128.9(5) . .
O20 C108 C109 125.1(4) . .
O20 C108 C107 114.9(4) . .
C109 C108 C107 120.0 . .
C110 C109 C108 120.0 . .
C109 C110 C111 120.0 . .
C109 C110 C115 120.0 . .
C111 C110 C115 120.0 . .
N112 C111 C110 120.0 . .
N112 C111 C106 120.0 . .
C110 C111 C106 120.0 . .
C111 N112 C113 120.0 . .
C114 C113 N112 120.0 . .
C114 C113 C116 121.5(5) . .
N112 C113 C116 118.5(5) . .
C113 C114 C115 120.0 . .
C114 C115 C110 120.0 . .
C114 C115 O21 123.1(3) . .
C110 C115 O21 116.5(4) . .
O22 C116 N117 127.1(7) . .
O22 C116 C113 119.2(8) . .
N117 C116 C113 113.6(7) . .
C116 N117 C118 127.5(6) . .
N119 C118 N117 113.6(6) . .
N119 C118 C127 125.1(7) . .
N117 C118 C127 121.3(7) . .
C118 N119 C120 118.2(6) . .
N119 C120 N121 117.8(6) . .
N119 C120 C125 123.1(7) . .
N121 C120 C125 119.1(7) . .
C122 N121 C120 118.0(6) . .
N121 C122 C123 124.9(6) . .
N121 C122 C128 117.0(6) . .
C123 C122 C128 118.1(7) . .
C124 C123 C122 119.0(6) . .
C123 C124 O23 126.0(7) . .
C123 C124 C125 119.0(6) . .
O23 C124 C125 115.0(6) . .
C126 C125 C124 125.8(6) . .
C126 C125 C120 114.3(7) . .
C124 C125 C120 119.8(7) . .
C127 C126 C125 123.4(7) . .
C126 C127 C118 115.8(7) . .
O24 C128 N129 126.6(7) . .
O24 C128 C122 119.5(7) . .
N129 C128 C122 113.8(7) . .
C128 N129 C130 126.7(6) . .
N131 C130 N129 115.1(6) . .
N131 C130 C139 122.6(6) . .
N129 C130 C139 122.4(6) . .
C130 N131 C132 117.7(6) . .
N133 C132 C137 122.0(7) . .
N133 C132 N131 115.6(7) . .
C137 C132 N131 122.4(7) . .
C134 N133 C132 117.9(7) . .
N133 C134 C135 125.3(8) . .
N133 C134 C140 115.3(8) . .
C135 C134 C140 119.3(8) . .
C134 C135 C136 117.3(8) . .
O25 C136 C135 125.7(8) . .
O25 C136 C137 116.4(8) . .
C135 C136 C137 117.9(9) . .
C132 C137 C136 119.6(8) . .
C132 C137 C138 119.1(7) . .
C136 C137 C138 121.4(8) . .
C139 C138 C137 119.2(7) . .
C138 C139 C130 118.8(6) . .
O26 C140 N141 126.4(8) . .
O26 C140 C134 116.6(10) . .
N141 C140 C134 116.9(8) . .
C140 N141 C142 130.5(8) . .
N143 C142 N141 114.0(8) . .
N143 C142 C147 124.8(9) . .
N141 C142 C147 121.1(10) . .
C142 N143 C144 117.8(8) . .
C145 C144 N148 125.2(10) . .
C145 C144 N143 121.6(11) . .
N148 C144 N143 113.2(8) . .
C146 C145 C144 118.6(10) . .
C145 C146 C147 120.8(9) . .
C142 C147 C146 116.4(10) . .
C149 N148 C144 129.8(9) . .
C290 C148 C190 114.2(12) . .
C290 C148 C275 115.3(14) . .
C190 C148 C275 108.0(7) . .
O27 C149 N148 120.5(12) . .
O27 C149 C150 120.5(10) . .
N148 C149 C150 119.0(10) . .
N151 C150 C159 128.4(12) . .
N151 C150 C149 114.6(11) . .
C159 C150 C149 117.0(11) . .
C150 N151 C152 112.4(10) . .
N151 C152 C157 126.0(10) . .
N151 C152 C153 119.7(11) . .
C157 C152 C153 112.9(13) . .
C154 C153 N160 128.6(12) . .
C154 C153 C152 124.2(13) . .
N160 C153 C152 105.5(13) . .
C153 C154 C155 121.2(12) . .
C154 C155 C156 118.4(15) . .
C155 C156 C157 122.1(12) . .
C158 C157 C152 116.9(12) . .
C158 C157 C156 122.4(12) . .
C152 C157 C156 120.2(11) . .
C159 C158 O28 124.9(11) . .
C159 C158 C157 118.9(11) . .
O28 C158 C157 115.2(13) . .
C158 C159 C150 116.3(11) . .
C161 N160 C153 132.8(14) . .
C248 C160 O32 132(2) . .
C162 C161 O29 126(2) . .
C162 C161 N160 121.2(18) . .
O29 C161 N160 112(2) . .
C161 C162 N163 116.9(15) . .
C161 C162 C171 112(3) . .
N163 C162 C171 131(3) . .
C164 N163 C162 125.7(19) . .
O1M C7M O7M 111.3(7) . .
O1M C7M C6M 112.1(7) . .
O7M C7M C6M 109.2(7) . .
N163 C164 C165 140.0(19) . .
N163 C164 C169 117(2) . .
C165 C164 C169 103.4(18) . .
C166 C165 N172 130.0(18) . .
C166 C165 C164 138(2) . .
N172 C165 C164 89.1(16) . .
C165 C166 C167 105(2) . .
C168 C167 C166 126(2) . .
C167 C168 C169 123(2) . .
C168 C169 C170 133(3) . .
C168 C169 C164 120(2) . .
C170 C169 C164 107(2) . .
C171 C170 O30 117(2) . .
C171 C170 C169 134.0(19) . .
O30 C170 C169 109.1(19) . .
C170 C171 C162 104.4(19) . .
C173 N172 C165 119.6(16) . .
N172 C173 O31 118.4(16) . .
N172 C173 C175 119(2) . .
O31 C173 C175 122(2) . .
C175 N174 C179 120.0 . .
C173 C175 N174 114.9(15) . .
C173 C175 C176 125.1(15) . .
N174 C175 C176 120.0 . .
C177 C176 C175 120.0 . .
C178 C177 C176 120.0 . .
C178 C177 O32 121.2(7) . .
C176 C177 O32 118.8(7) . .
C179 C178 C177 120.0 . .
C179 C178 C183 120.0 . .
C177 C178 C183 120.0 . .
C178 C179 C180 120.0 . .
C178 C179 N174 120.0 . .
C180 C179 N174 120.0 . .
C181 C180 C179 120.0 . .
C181 C180 N523 124.7(8) . .
C179 C180 N523 113.0(8) . .
C182 C181 C180 120.0 . .
C181 C182 C183 120.0 . .
C182 C183 C178 120.0 . .
O14 C184 C203 108.4(8) . .
O1M C1M C2M 104.0(6) . .
O1M C1M C4M 107.1(6) . .
C2M C1M C4M 112.5(7) . .
O7 C187 C226 106.4(6) . .
C148 C190 O25 109.4(7) . .
O2M C2M C1M 111.6(7) . .
C240 C192 C271 119.3(16) . .
C240 C192 C194 99.6(13) . .
C271 C192 C194 115.0(9) . .
O3 C194 C192 106.2(13) . .
O23 C198 C258 108.1(7) . .
C184 C203 C232 110.1(7) . .
C184 C203 C260 109.8(9) . .
C232 C203 C260 108.1(9) . .
O5 C208 C920 107.5(8) . .
C222 C226 C253 106.4(11) . .
C222 C226 C187 110.1(12) . .
C253 C226 C187 102.7(9) . .
C993 C231 C992 122.1(17) . .
C993 C231 C254 100.2(13) . .
C992 C231 C254 117.1(12) . .
O28 C235 C980 110.2(11) . .
O20 C247 C999 120(2) . .
C667 C248 C160 124.2(18) . .
C667 C248 C445 118(2) . .
C160 C248 C445 97.4(18) . .
O21 C254 C231 103.1(10) . .
C259 C255 C500 100.7(13) . .
C259 C255 C283 115.7(11) . .
C500 C255 C283 107.1(12) . .
C198 C258 C994 112.5(14) . .
C198 C258 C648 97.9(14) . .
C994 C258 C648 113(2) . .
C255 C259 O30 100.4(14) . .
C288 C261 O10 127.0(13) . .
C555 C288 C941 125.4(16) . .
C555 C288 C261 143.0(18) . .
C941 C288 C261 91.5(11) . .
O33 N523 O34 125.8(15) . .
O33 N523 C180 112.0(15) . .
O34 N523 C180 122.2(13) . .
C963 C566 C964 125(3) . .
C963 C566 C930 92(2) . .
C964 C566 C930 111.0(19) . .
C7M O1M C1M 115.3(6) . .
C788 C645 O15 121.3(11) . .
C645 C788 C986 133.6(10) . .
C645 C788 C699 114.4(13) . .
C986 C788 C699 111.5(10) . .
C921 C920 C208 108.7(17) . .
C921 C920 C922 117.5(18) . .
C208 C920 C922 102.8(13) . .
O12 C930 C566 103.5(11) . .
C235 C980 C981 99.8(14) . .
C235 C980 C982 93.6(13) . .
C981 C980 C982 103.5(15) . .
C247 C999 C877 110(3) . .
C247 C999 C990 119(4) . .
C877 C999 C990 91.5(15) . .

loop_
_geom_bond_atom_site_label_1
_geom_bond_atom_site_label_2
_geom_bond_distance
_geom_bond_site_symmetry_2
O1 N1 1.237(8) .
N1 O2 1.189(7) .
N1 C2 1.449(11) .
C1 C2 1.285(14) .
C1 C10 1.38(2) .
C2 C3 1.353(11) .
O3 C194 1.318(14) .
O3 C7 1.374(11) .
C3 N4 1.361(9) .
C3 C8 1.383(13) .
O4 C11 1.226(8) .
N4 C5 1.295(9) .
O5 C18 1.329(8) .
O5 C208 1.509(10) .
C5 C6 1.403(10) .
C5 C11 1.530(10) .
O6 C23 1.234(7) .
C6 C7 1.346(17) .
O7 C30 1.355(8) .
O7 C187 1.412(7) .
C7 C8 1.441(18) .
O8 C35 1.217(8) .
C8 C9 1.525(18) .
O9 C44 1.199(9) .
C9 C10 1.30(2) .
O10 C53 1.316(12) .
O10 C261 1.696(19) .
N11 C49 1.294(11) .
N11 C47 1.371(10) .
O11 C56 1.286(11) .
C11 N12 1.357(8) .
N12 C13 1.380(8) .
O12 C65 1.357(11) .
O12 C930 1.464(12) .
C13 C22 1.381(9) .
C13 C14 1.432(9) .
O13 C68 1.234(8) .
C14 N15 1.358(8) .
C14 C19 1.398(9) .
O14 C77 1.388(9) .
O14 C184 1.431(9) .
N15 C16 1.328(7) .
O15 C74 1.404(8) .
O15 C645 1.444(11) .
C16 C17 1.387(8) .
C16 C23 1.508(9) .
O16 C79 1.228(8) .
C17 C18 1.373(9) .
O17 C82 1.255(10) .
C18 C19 1.407(10) .
O18 C102 1.262(9) .
C19 C20 1.419(10) .
O19 C105 1.203(9) .
C20 C21 1.367(10) .
O20 C108 1.345(7) .
O20 C247 1.480(14) .
C21 C22 1.400(10) .
O21 C115 1.386(7) .
O21 C254 1.463(11) .
O22 C116 1.202(8) .
C23 N24 1.326(7) .
O23 C124 1.327(7) .
O23 C198 1.417(8) .
N24 C25 1.426(7) .
O24 C128 1.231(8) .
C25 C34 1.333(8) .
C25 C26 1.411(8) .
O25 C136 1.322(9) .
O25 C190 1.451(8) .
C26 N27 1.353(7) .
C26 C31 1.413(8) .
O26 C140 1.284(11) .
N27 C28 1.368(7) .
O27 C149 1.274(10) .
C28 C29 1.333(8) .
C28 C35 1.522(9) .
O28 C158 1.379(13) .
O28 C235 1.432(10) .
C29 C30 1.371(9) .
O29 C161 1.39(2) .
C30 C31 1.431(9) .
O30 C170 1.490(16) .
O30 C259 1.492(19) .
C31 C32 1.411(8) .
O31 C173 1.34(3) .
C32 C33 1.342(8) .
O32 C177 1.421(11) .
O32 C160 1.497(16) .
C33 C34 1.464(9) .
O33 N523 1.170(11) .
O34 N523 1.392(13) .
C35 N36 1.343(8) .
N36 C37 1.437(9) .
C37 N38 1.330(9) .
C37 C42 1.380(10) .
N38 C39 1.268(8) .
C39 N43 1.336(9) .
C39 C40 1.441(10) .
C40 C41 1.345(11) .
C41 C42 1.390(11) .
N43 C44 1.377(11) .
C44 C45 1.531(12) .
C45 N46 1.315(10) .
C45 C54 1.432(13) .
N46 C47 1.309(10) .
C47 C52 1.409(12) .
C49 C50 1.385(13) .
C49 N55 1.421(12) .
C50 C51 1.331(14) .
C51 C52 1.391(16) .
C52 C53 1.435(14) .
C53 C54 1.318(15) .
N55 C56 1.259(13) .
C56 C57 1.536(14) .
C57 N58 1.304(10) .
C57 C66 1.416(13) .
N58 C59 1.339(9) .
C59 N60 1.348(9) .
C59 C64 1.396(11) .
N60 C61 1.344(9) .
C61 C62 1.398(10) .
C61 N67 1.373(9) .
C62 C63 1.393(11) .
C63 C64 1.371(11) .
C64 C65 1.401(13) .
C65 C66 1.358(13) .
C6M O6M 1.433(7) .
C6M C7M 1.516(10) .
C6M C5M 1.512(10) .
N67 C68 1.352(9) .
C68 C69 1.500(10) .
C69 N70 1.322(9) .
C69 C78 1.408(10) .
N70 C71 1.392(8) .
C71 C76 1.388(9) .
C71 C72 1.395(9) .
C72 C73 1.395(9) .
C73 C74 1.423(10) .
C73 C79 1.496(11) .
C74 C75 1.378(10) .
C75 C76 1.431(10) .
C76 C77 1.395(10) .
C77 C78 1.365(10) .
C79 N80 1.326(9) .
N80 N81 1.411(9) .
N81 C82 1.310(10) .
C82 C89 1.434(12) .
N84 C89 1.301(9) .
N84 C85 1.332(10) .
C85 C86 1.391(11) .
C85 C90 1.470(11) .
C86 C87 1.409(11) .
C87 C88 1.357(11) .
C88 C89 1.391(11) .
C90 N95 1.342(9) .
C90 C91 1.408(10) .
C91 C92 1.400(9) .
C92 C93 1.368(9) .
C93 N94 1.339(8) .
C93 C96 1.508(10) .
C4M C5M 1.510(10) .
C4M O4M 1.493(8) .
C4M C1M 1.534(10) .
N94 N95 1.337(8) .
C96 N101 1.334(8) .
C96 C97 1.411(9) .
C97 C98 1.365(10) .
C98 C99 1.346(9) .
C5M O5M 1.444(8) .
C99 C100 1.369(9) .
C100 N101 1.304(8) .
C100 C102 1.422(10) .
C102 N103 1.378(9) .
N103 N104 1.353(7) .
N104 C105 1.369(9) .
C105 C107 1.497(9) .
C106 C107 1.3900 .
C106 C111 1.3900 .
C107 C108 1.3900 .
C108 C109 1.3900 .
C109 C110 1.3900 .
C110 C111 1.3900 .
C110 C115 1.3900 .
C111 N112 1.3900 .
N112 C113 1.3900 .
C113 C114 1.3900 .
C113 C116 1.459(8) .
C114 C115 1.3900 .
C116 N117 1.337(9) .
N117 C118 1.393(8) .
C118 N119 1.296(8) .
C118 C127 1.418(9) .
N119 C120 1.315(8) .
C120 N121 1.365(8) .
C120 C125 1.458(9) .
N121 C122 1.347(7) .
C122 C123 1.400(8) .
C122 C128 1.531(9) .
C123 C124 1.346(8) .
C124 C125 1.410(9) .
C125 C126 1.389(9) .
C126 C127 1.344(9) .
C128 N129 1.359(8) .
N129 C130 1.390(7) .
C130 N131 1.300(7) .
C130 C139 1.423(9) .
N131 C132 1.384(8) .
C132 N133 1.355(8) .
C132 C137 1.355(9) .
N133 C134 1.321(8) .
C134 C135 1.388(10) .
C134 C140 1.473(12) .
C135 C136 1.378(11) .
C136 C137 1.444(10) .
C137 C138 1.394(9) .
C138 C139 1.347(8) .
C140 N141 1.310(11) .
N141 C142 1.447(11) .
C142 N143 1.312(10) .
C142 C147 1.407(11) .
N143 C144 1.352(11) .
C144 C145 1.401(11) .
C144 N148 1.377(11) .
C145 C146 1.375(12) .
C146 C147 1.366(13) .
N148 C149 1.350(11) .
C148 C290 1.326(19) .
C148 C190 1.428(12) .
C148 C275 1.565(12) .
C149 C150 1.500(14) .
C150 N151 1.336(12) .
C150 C159 1.380(13) .
N151 C152 1.295(13) .
C152 C157 1.401(14) .
C152 C153 1.524(15) .
C153 C154 1.291(18) .
C153 N160 1.459(15) .
C154 C155 1.418(18) .
C155 C156 1.365(15) .
C156 C157 1.455(15) .
C157 C158 1.396(13) .
C158 C159 1.345(15) .
N160 C161 1.370(17) .
C160 C248 1.443(15) .
C161 C162 1.39(3) .
C162 N163 1.30(3) .
C162 C171 1.499(19) .
N163 C164 1.39(2) .
C7M O1M 1.395(9) .
C7M O7M 1.452(9) .
C164 C165 1.50(2) .
C164 C169 1.61(3) .
C165 C166 1.28(2) .
C165 N172 1.62(3) .
C166 C167 1.527(19) .
C167 C168 1.29(3) .
C168 C169 1.37(3) .
C169 C170 1.61(3) .
C170 C171 1.39(2) .
N172 C173 1.34(3) .
C173 C175 1.326(18) .
N174 C175 1.3900 .
N174 C179 1.3900 .
C175 C176 1.3900 .
C176 C177 1.3900 .
C177 C178 1.3900 .
C178 C179 1.3900 .
C178 C183 1.3900 .
C179 C180 1.3900 .
C180 C181 1.3900 .
C180 N523 1.405(13) .
C181 C182 1.3900 .
C182 C183 1.3900 .
C184 C203 1.471(10) .
C1M O1M 1.470(8) .
C1M C2M 1.542(10) .
C187 C226 1.610(15) .
C2M O2M 1.441(8) .
C192 C240 1.397(15) .
C192 C271 1.520(16) .
C192 C194 1.587(17) .
C198 C258 1.555(15) .
C203 C232 1.536(11) .
C203 C260 1.565(14) .
C208 C920 1.536(18) .
C222 C226 1.42(2) .
C226 C253 1.625(14) .
C231 C993 1.48(2) .
C231 C992 1.56(2) .
C231 C254 1.648(19) .
C235 C980 1.557(19) .
C247 C999 1.19(4) .
C248 C667 1.54(3) .
C248 C445 1.65(2) .
C255 C259 1.430(16) .
C255 C500 1.57(2) .
C255 C283 1.635(16) .
C258 C994 1.49(2) .
C258 C648 1.67(2) .
C261 C288 1.681(17) .
C288 C555 1.573(13) .
C288 C941 1.505(16) .
C566 C963 1.485(19) .
C566 C964 1.68(3) .
C566 C930 1.80(3) .
C645 C788 1.174(13) .
C699 C788 1.553(14) .
C788 C986 1.443(14) .
C877 C999 1.56(2) .
C920 C921 1.59(3) .
C920 C922 1.59(2) .
C980 C981 1.65(2) .
C980 C982 1.73(2) .
C990 C999 1.66(5) .

loop_
_geom_torsion_atom_site_label_1
_geom_torsion_atom_site_label_2
_geom_torsion_atom_site_label_3
_geom_torsion_atom_site_label_4
_geom_torsion
_geom_torsion_site_symmetry_1
_geom_torsion_site_symmetry_2
_geom_torsion_site_symmetry_3
_geom_torsion_site_symmetry_4
C10 C1 C2 C3 -1.6(19) . . . .
C10 C1 C2 N1 177.3(11) . . . .
O1 N1 C2 C1 -72.3(10) . . . .
O2 N1 C2 C1 113.6(9) . . . .
O1 N1 C2 C3 106.7(9) . . . .
O2 N1 C2 C3 -67.4(10) . . . .
C1 C2 C3 N4 -179.2(10) . . . .
N1 C2 C3 N4 1.9(12) . . . .
C1 C2 C3 C8 3.3(16) . . . .
N1 C2 C3 C8 -175.5(8) . . . .
C2 C3 N4 C5 -178.9(7) . . . .
C8 C3 N4 C5 -1.7(12) . . . .
C3 N4 C5 C6 3.4(11) . . . .
C3 N4 C5 C11 177.7(6) . . . .
N4 C5 C6 C7 -7.4(13) . . . .
C11 C5 C6 C7 178.6(9) . . . .
C5 C6 C7 O3 -174.5(10) . . . .
C5 C6 C7 C8 9.7(16) . . . .
C194 O3 C7 C6 23.7(18) . . . .
C194 O3 C7 C8 -160.1(11) . . . .
N4 C3 C8 C9 -179.6(9) . . . .
C2 C3 C8 C9 -2.4(14) . . . .
N4 C3 C8 C7 4.1(15) . . . .
C2 C3 C8 C7 -178.7(10) . . . .
C6 C7 C8 C3 -8.3(17) . . . .
O3 C7 C8 C3 175.2(8) . . . .
C6 C7 C8 C9 176.0(11) . . . .
O3 C7 C8 C9 -0.5(19) . . . .
C3 C8 C9 C10 0(2) . . . .
C7 C8 C9 C10 175.9(15) . . . .
C8 C9 C10 C1 2(3) . . . .
C2 C1 C10 C9 -1(2) . . . .
N4 C5 C11 O4 -150.0(7) . . . .
C6 C5 C11 O4 24.8(11) . . . .
N4 C5 C11 N12 31.0(9) . . . .
C6 C5 C11 N12 -154.2(7) . . . .
O4 C11 N12 C13 -0.5(11) . . . .
C5 C11 N12 C13 178.6(7) . . . .
C11 N12 C13 C22 6.4(11) . . . .
C11 N12 C13 C14 -177.5(6) . . . .
C22 C13 C14 N15 -177.8(6) . . . .
N12 C13 C14 N15 6.0(8) . . . .
C22 C13 C14 C19 1.8(10) . . . .
N12 C13 C14 C19 -174.4(6) . . . .
C13 C14 N15 C16 -179.0(6) . . . .
C19 C14 N15 C16 1.4(9) . . . .
C14 N15 C16 C17 3.2(9) . . . .
C14 N15 C16 C23 179.3(5) . . . .
N15 C16 C17 C18 -2.8(10) . . . .
C23 C16 C17 C18 -178.8(6) . . . .
C208 O5 C18 C17 -7.2(11) . . . .
C208 O5 C18 C19 174.6(7) . . . .
C16 C17 C18 O5 179.8(7) . . . .
C16 C17 C18 C19 -2.1(10) . . . .
N15 C14 C19 C20 177.4(6) . . . .
C13 C14 C19 C20 -2.2(9) . . . .
N15 C14 C19 C18 -6.1(10) . . . .
C13 C14 C19 C18 174.4(6) . . . .
O5 C18 C19 C20 0.9(11) . . . .
C17 C18 C19 C20 -177.4(7) . . . .
O5 C18 C19 C14 -175.5(6) . . . .
C17 C18 C19 C14 6.3(10) . . . .
C14 C19 C20 C21 0.7(10) . . . .
C18 C19 C20 C21 -175.7(8) . . . .
C19 C20 C21 C22 1.4(12) . . . .
N12 C13 C22 C21 176.2(7) . . . .
C14 C13 C22 C21 0.2(10) . . . .
C20 C21 C22 C13 -1.8(12) . . . .
N15 C16 C23 O6 -158.3(6) . . . .
C17 C16 C23 O6 18.0(9) . . . .
N15 C16 C23 N24 25.7(7) . . . .
C17 C16 C23 N24 -158.0(6) . . . .
O6 C23 N24 C25 13.8(10) . . . .
C16 C23 N24 C25 -170.3(6) . . . .
C23 N24 C25 C34 -5.3(10) . . . .
C23 N24 C25 C26 168.9(6) . . . .
C34 C25 C26 N27 -175.4(6) . . . .
N24 C25 C26 N27 10.2(8) . . . .
C34 C25 C26 C31 3.4(10) . . . .
N24 C25 C26 C31 -171.0(6) . . . .
C31 C26 N27 C28 1.2(9) . . . .
C25 C26 N27 C28 179.9(6) . . . .
C26 N27 C28 C29 0.8(10) . . . .
C26 N27 C28 C35 -178.6(6) . . . .
N27 C28 C29 C30 -0.6(12) . . . .
C35 C28 C29 C30 178.8(7) . . . .
C28 C29 C30 O7 173.3(7) . . . .
C28 C29 C30 C31 -1.5(12) . . . .
C187 O7 C30 C29 4.6(12) . . . .
C187 O7 C30 C31 179.4(7) . . . .
N27 C26 C31 C32 173.3(6) . . . .
C25 C26 C31 C32 -5.4(10) . . . .
N27 C26 C31 C30 -3.1(10) . . . .
C25 C26 C31 C30 178.1(6) . . . .
C29 C30 C31 C32 -173.0(7) . . . .
O7 C30 C31 C32 11.7(11) . . . .
C29 C30 C31 C26 3.2(11) . . . .
O7 C30 C31 C26 -172.1(7) . . . .
C26 C31 C32 C33 1.2(10) . . . .
C30 C31 C32 C33 177.4(7) . . . .
C31 C32 C33 C34 4.8(10) . . . .
N24 C25 C34 C33 176.3(6) . . . .
C26 C25 C34 C33 2.6(10) . . . .
C32 C33 C34 C25 -6.8(10) . . . .
C29 C28 C35 O8 10.7(11) . . . .
N27 C28 C35 O8 -169.9(6) . . . .
C29 C28 C35 N36 -169.3(7) . . . .
N27 C28 C35 N36 10.1(9) . . . .
O8 C35 N36 C37 14.3(12) . . . .
C28 C35 N36 C37 -165.7(6) . . . .
C35 N36 C37 N38 174.3(7) . . . .
C35 N36 C37 C42 -1.8(11) . . . .
C42 C37 N38 C39 0.0(11) . . . .
N36 C37 N38 C39 -175.9(6) . . . .
C37 N38 C39 N43 -176.0(7) . . . .
C37 N38 C39 C40 2.8(11) . . . .
N38 C39 C40 C41 -4.6(12) . . . .
N43 C39 C40 C41 174.1(7) . . . .
C39 C40 C41 C42 3.7(12) . . . .
N38 C37 C42 C41 -0.7(11) . . . .
N36 C37 C42 C41 174.9(7) . . . .
C40 C41 C42 C37 -1.4(12) . . . .
N38 C39 N43 C44 -167.7(7) . . . .
C40 C39 N43 C44 13.5(12) . . . .
C39 N43 C44 O9 -6.2(13) . . . .
C39 N43 C44 C45 175.5(8) . . . .
O9 C44 C45 N46 173.7(8) . . . .
N43 C44 C45 N46 -7.9(11) . . . .
O9 C44 C45 C54 -1.4(13) . . . .
N43 C44 C45 C54 177.0(9) . . . .
C54 C45 N46 C47 -4.8(14) . . . .
C44 C45 N46 C47 -179.5(8) . . . .
C45 N46 C47 N11 178.2(8) . . . .
C45 N46 C47 C52 1.9(15) . . . .
C49 N11 C47 N46 179.0(9) . . . .
C49 N11 C47 C52 -4.6(15) . . . .
C47 N11 C49 C50 -1.6(18) . . . .
C47 N11 C49 N55 176.6(8) . . . .
N11 C49 C50 C51 8(2) . . . .
N55 C49 C50 C51 -170.2(15) . . . .
C49 C50 C51 C52 -8(3) . . . .
N46 C47 C52 C51 -179.6(13) . . . .
N11 C47 C52 C51 4.3(19) . . . .
N46 C47 C52 C53 -1(2) . . . .
N11 C47 C52 C53 -177.3(13) . . . .
C50 C51 C52 C47 2(3) . . . .
C50 C51 C52 C53 -175.9(18) . . . .
C261 O10 C53 C54 -19(3) . . . .
C261 O10 C53 C52 161.6(15) . . . .
C47 C52 C53 O10 -176.8(15) . . . .
C51 C52 C53 O10 1(3) . . . .
C47 C52 C53 C54 4(2) . . . .
C51 C52 C53 C54 -178.4(17) . . . .
O10 C53 C54 C45 174.1(17) . . . .
C52 C53 C54 C45 -6(3) . . . .
N46 C45 C54 C53 7(2) . . . .
C44 C45 C54 C53 -177.7(14) . . . .
N11 C49 N55 C56 -169.0(11) . . . .
C50 C49 N55 C56 9(2) . . . .
C49 N55 C56 O11 0(2) . . . .
C49 N55 C56 C57 173.8(10) . . . .
O11 C56 C57 N58 -178.3(8) . . . .
N55 C56 C57 N58 7.0(14) . . . .
O11 C56 C57 C66 -0.7(14) . . . .
N55 C56 C57 C66 -175.4(10) . . . .
C66 C57 N58 C59 0.3(14) . . . .
C56 C57 N58 C59 177.8(7) . . . .
C57 N58 C59 N60 -176.5(7) . . . .
C57 N58 C59 C64 1.0(12) . . . .
N58 C59 N60 C61 179.4(7) . . . .
C64 C59 N60 C61 1.9(11) . . . .
C59 N60 C61 C62 3.3(11) . . . .
C59 N60 C61 N67 177.6(6) . . . .
N60 C61 C62 C63 -2.3(12) . . . .
N67 C61 C62 C63 -176.0(7) . . . .
C61 C62 C63 C64 -4.2(13) . . . .
N60 C59 C64 C65 179.4(8) . . . .
N58 C59 C64 C65 2.0(13) . . . .
N60 C59 C64 C63 -7.6(13) . . . .
N58 C59 C64 C63 175.0(8) . . . .
C62 C63 C64 C65 -178.7(9) . . . .
C62 C63 C64 C59 8.8(13) . . . .
C930 O12 C65 C66 2.1(18) . . . .
C930 O12 C65 C64 176.5(12) . . . .
C59 C64 C65 O12 178.6(9) . . . .
C63 C64 C65 O12 6.3(15) . . . .
C59 C64 C65 C66 -6.7(16) . . . .
C63 C64 C65 C66 -179.0(10) . . . .
O12 C65 C66 C57 -178.4(10) . . . .
C64 C65 C66 C57 7.6(16) . . . .
N58 C57 C66 C65 -4.6(16) . . . .
C56 C57 C66 C65 178.1(9) . . . .
N60 C61 N67 C68 170.1(6) . . . .
C62 C61 N67 C68 -15.4(12) . . . .
C61 N67 C68 O13 5.0(11) . . . .
C61 N67 C68 C69 -177.1(6) . . . .
O13 C68 C69 N70 -174.4(6) . . . .
N67 C68 C69 N70 7.6(8) . . . .
O13 C68 C69 C78 -2.3(10) . . . .
N67 C68 C69 C78 179.8(6) . . . .
C78 C69 N70 C71 5.9(10) . . . .
C68 C69 N70 C71 177.4(5) . . . .
C69 N70 C71 C76 1.8(9) . . . .
C69 N70 C71 C72 -179.3(6) . . . .
N70 C71 C72 C73 179.7(6) . . . .
C76 C71 C72 C73 -1.5(10) . . . .
C71 C72 C73 C74 7.2(10) . . . .
C71 C72 C73 C79 -176.2(6) . . . .
C645 O15 C74 C73 -177.4(9) . . . .
C645 O15 C74 C75 5.9(12) . . . .
C72 C73 C74 O15 172.7(6) . . . .
C79 C73 C74 O15 -3.4(11) . . . .
C72 C73 C74 C75 -10.6(10) . . . .
C79 C73 C74 C75 173.4(7) . . . .
O15 C74 C75 C76 -175.5(6) . . . .
C73 C74 C75 C76 8.0(11) . . . .
C74 C75 C76 C71 -2.0(10) . . . .
C74 C75 C76 C77 -178.9(7) . . . .
N70 C71 C76 C75 177.5(6) . . . .
C72 C71 C76 C75 -1.2(10) . . . .
N70 C71 C76 C77 -5.5(10) . . . .
C72 C71 C76 C77 175.7(7) . . . .
C184 O14 C77 C78 -4.0(10) . . . .
C184 O14 C77 C76 172.6(6) . . . .
C75 C76 C77 O14 1.6(10) . . . .
C71 C76 C77 O14 -175.2(6) . . . .
C75 C76 C77 C78 178.5(6) . . . .
C71 C76 C77 C78 1.7(10) . . . .
O14 C77 C78 C69 -178.3(6) . . . .
C76 C77 C78 C69 5.2(10) . . . .
N70 C69 C78 C77 -9.6(10) . . . .
C68 C69 C78 C77 179.3(6) . . . .
C72 C73 C79 O16 5.0(11) . . . .
C74 C73 C79 O16 -178.9(7) . . . .
C72 C73 C79 N80 179.8(6) . . . .
C74 C73 C79 N80 -4.1(11) . . . .
O16 C79 N80 N81 -3.8(11) . . . .
C73 C79 N80 N81 -178.8(6) . . . .
C79 N80 N81 C82 -172.7(8) . . . .
N80 N81 C82 O17 6.1(14) . . . .
N80 N81 C82 C89 -174.4(8) . . . .
C89 N84 C85 C86 2.9(14) . . . .
C89 N84 C85 C90 -178.6(8) . . . .
N84 C85 C86 C87 -5.1(14) . . . .
C90 C85 C86 C87 176.4(8) . . . .
C85 C86 C87 C88 4.7(14) . . . .
C86 C87 C88 C89 -2.3(15) . . . .
C85 N84 C89 C88 -0.3(15) . . . .
C85 N84 C89 C82 -176.7(9) . . . .
C87 C88 C89 N84 0.1(16) . . . .
C87 C88 C89 C82 176.4(10) . . . .
O17 C82 C89 N84 169.1(10) . . . .
N81 C82 C89 N84 -10.4(14) . . . .
O17 C82 C89 C88 -7.4(17) . . . .
N81 C82 C89 C88 173.2(9) . . . .
C86 C85 C90 N95 9.3(12) . . . .
N84 C85 C90 N95 -169.2(8) . . . .
C86 C85 C90 C91 -170.2(8) . . . .
N84 C85 C90 C91 11.2(12) . . . .
N95 C90 C91 C92 -0.7(11) . . . .
C85 C90 C91 C92 178.8(7) . . . .
C90 C91 C92 C93 4.6(10) . . . .
C91 C92 C93 N94 -7.6(10) . . . .
C91 C92 C93 C96 172.9(6) . . . .
C92 C93 N94 N95 6.1(10) . . . .
C96 C93 N94 N95 -174.4(6) . . . .
C93 N94 N95 C90 -1.5(10) . . . .
C91 C90 N95 N94 -0.9(11) . . . .
C85 C90 N95 N94 179.5(7) . . . .
N94 C93 C96 N101 -162.7(6) . . . .
C92 C93 C96 N101 16.8(9) . . . .
N94 C93 C96 C97 17.9(9) . . . .
C92 C93 C96 C97 -162.6(7) . . . .
N101 C96 C97 C98 1.7(10) . . . .
C93 C96 C97 C98 -179.0(6) . . . .
C96 C97 C98 C99 0.1(11) . . . .
O4M C4M C5M O5M 64.4(7) . . . .
C1M C4M C5M O5M -177.3(5) . . . .
O4M C4M C5M C6M -173.4(6) . . . .
C1M C4M C5M C6M -55.1(8) . . . .
O6M C6M C5M O5M 55.1(8) . . . .
C7M C6M C5M O5M 175.4(6) . . . .
O6M C6M C5M C4M -67.2(8) . . . .
C7M C6M C5M C4M 53.1(8) . . . .
C97 C98 C99 C100 -2.2(12) . . . .
C98 C99 C100 N101 2.7(12) . . . .
C98 C99 C100 C102 -174.9(8) . . . .
C99 C100 N101 C96 -0.9(10) . . . .
C102 C100 N101 C96 176.7(7) . . . .
C97 C96 N101 C100 -1.3(10) . . . .
C93 C96 N101 C100 179.4(6) . . . .
N101 C100 C102 O18 177.5(9) . . . .
C99 C100 C102 O18 -4.8(14) . . . .
N101 C100 C102 N103 -5.4(11) . . . .
C99 C100 C102 N103 172.3(8) . . . .
O18 C102 N103 N104 2.2(13) . . . .
C100 C102 N103 N104 -175.2(8) . . . .
C102 N103 N104 C105 -179.8(8) . . . .
N103 N104 C105 O19 3.2(12) . . . .
N103 N104 C105 C107 180.0(7) . . . .
C111 C106 C107 C108 0.0 . . . .
C111 C106 C107 C105 -174.1(5) . . . .
O19 C105 C107 C106 -16.2(11) . . . .
N104 C105 C107 C106 167.3(6) . . . .
O19 C105 C107 C108 170.4(7) . . . .
N104 C105 C107 C108 -6.1(10) . . . .
C247 O20 C108 C109 -0.9(12) . . . .
C247 O20 C108 C107 178.1(8) . . . .
C106 C107 C108 O20 -179.1(7) . . . .
C105 C107 C108 O20 -6.2(8) . . . .
C106 C107 C108 C109 0.0 . . . .
C105 C107 C108 C109 172.9(6) . . . .
O20 C108 C109 C110 179.0(8) . . . .
C107 C108 C109 C110 0.0 . . . .
C108 C109 C110 C111 0.0 . . . .
C108 C109 C110 C115 180.0 . . . .
C109 C110 C111 N112 180.0 . . . .
C115 C110 C111 N112 0.0 . . . .
C109 C110 C111 C106 0.0 . . . .
C115 C110 C111 C106 180.0 . . . .
C107 C106 C111 N112 180.0 . . . .
C107 C106 C111 C110 0.0 . . . .
C110 C111 N112 C113 0.0 . . . .
C106 C111 N112 C113 180.0 . . . .
C111 N112 C113 C114 0.0 . . . .
C111 N112 C113 C116 177.1(6) . . . .
N112 C113 C114 C115 0.0 . . . .
C116 C113 C114 C115 -177.0(6) . . . .
C113 C114 C115 C110 0.0 . . . .
C113 C114 C115 O21 -173.2(8) . . . .
C109 C110 C115 C114 180.0 . . . .
C111 C110 C115 C114 0.0 . . . .
C109 C110 C115 O21 -6.3(7) . . . .
C111 C110 C115 O21 173.7(7) . . . .
C254 O21 C115 C114 -2.9(15) . . . .
C254 O21 C115 C110 -176.4(11) . . . .
C114 C113 C116 O22 0.9(10) . . . .
N112 C113 C116 O22 -176.1(6) . . . .
C114 C113 C116 N117 -175.1(5) . . . .
N112 C113 C116 N117 7.8(9) . . . .
O22 C116 N117 C118 -5.5(15) . . . .
C113 C116 N117 C118 170.2(7) . . . .
C116 N117 C118 N119 -176.4(8) . . . .
C116 N117 C118 C127 5.6(12) . . . .
N117 C118 N119 C120 177.5(6) . . . .
C127 C118 N119 C120 -4.6(12) . . . .
C118 N119 C120 N121 -177.7(6) . . . .
C118 N119 C120 C125 3.5(11) . . . .
N119 C120 N121 C122 177.8(6) . . . .
C125 C120 N121 C122 -3.4(9) . . . .
C120 N121 C122 C123 0.8(9) . . . .
C120 N121 C122 C128 -178.1(6) . . . .
N121 C122 C123 C124 0.4(10) . . . .
C128 C122 C123 C124 179.3(6) . . . .
C122 C123 C124 O23 -178.1(6) . . . .
C122 C123 C124 C125 1.0(10) . . . .
C198 O23 C124 C123 6.7(11) . . . .
C198 O23 C124 C125 -172.5(7) . . . .
C123 C124 C125 C126 -178.0(8) . . . .
O23 C124 C125 C126 1.3(11) . . . .
C123 C124 C125 C120 -3.6(10) . . . .
O23 C124 C125 C120 175.7(6) . . . .
N119 C120 C125 C126 -1.4(11) . . . .
N121 C120 C125 C126 179.9(7) . . . .
N119 C120 C125 C124 -176.4(7) . . . .
N121 C120 C125 C124 4.8(10) . . . .
C124 C125 C126 C127 174.8(8) . . . .
C120 C125 C126 C127 0.1(12) . . . .
C125 C126 C127 C118 -0.9(13) . . . .
N119 C118 C127 C126 3.3(12) . . . .
N117 C118 C127 C126 -178.9(8) . . . .
N121 C122 C128 O24 -178.9(6) . . . .
C123 C122 C128 O24 2.2(9) . . . .
N121 C122 C128 N129 4.6(8) . . . .
C123 C122 C128 N129 -174.4(6) . . . .
O24 C128 N129 C130 1.7(11) . . . .
C122 C128 N129 C130 177.9(5) . . . .
C128 N129 C130 N131 -177.8(6) . . . .
C128 N129 C130 C139 1.9(9) . . . .
N129 C130 N131 C132 178.1(5) . . . .
C139 C130 N131 C132 -1.5(9) . . . .
C130 N131 C132 N133 178.4(7) . . . .
C130 N131 C132 C137 -2.9(10) . . . .
C137 C132 N133 C134 -0.7(13) . . . .
N131 C132 N133 C134 178.0(8) . . . .
C132 N133 C134 C135 0.3(15) . . . .
C132 N133 C134 C140 -177.9(9) . . . .
N133 C134 C135 C136 0.4(15) . . . .
C140 C134 C135 C136 178.4(10) . . . .
C190 O25 C136 C135 12.0(14) . . . .
C190 O25 C136 C137 -166.4(8) . . . .
C134 C135 C136 O25 -178.9(10) . . . .
C134 C135 C136 C137 -0.5(14) . . . .
N133 C132 C137 C136 0.5(13) . . . .
N131 C132 C137 C136 -178.2(7) . . . .
N133 C132 C137 C138 -177.7(8) . . . .
N131 C132 C137 C138 3.6(12) . . . .
O25 C136 C137 C132 178.7(8) . . . .
C135 C136 C137 C132 0.2(13) . . . .
O25 C136 C137 C138 -3.1(13) . . . .
C135 C136 C137 C138 178.3(8) . . . .
C132 C137 C138 C139 0.1(12) . . . .
C136 C137 C138 C139 -178.0(8) . . . .
C137 C138 C139 C130 -4.3(11) . . . .
N131 C130 C139 C138 5.2(10) . . . .
N129 C130 C139 C138 -174.4(6) . . . .
N133 C134 C140 O26 -167.1(11) . . . .
C135 C134 C140 O26 14.6(17) . . . .
N133 C134 C140 N141 9.2(17) . . . .
C135 C134 C140 N141 -169.1(11) . . . .
O26 C140 N141 C142 -17(2) . . . .
C134 C140 N141 C142 166.8(10) . . . .
C140 N141 C142 N143 -173.8(12) . . . .
C140 N141 C142 C147 9.3(18) . . . .
N141 C142 N143 C144 -178.7(8) . . . .
C147 C142 N143 C144 -1.9(16) . . . .
C142 N143 C144 C145 1.4(13) . . . .
C142 N143 C144 N148 -175.8(8) . . . .
N148 C144 C145 C146 175.1(9) . . . .
N143 C144 C145 C146 -1.7(14) . . . .
C144 C145 C146 C147 2.5(16) . . . .
N143 C142 C147 C146 2.6(17) . . . .
N141 C142 C147 C146 179.1(10) . . . .
C145 C146 C147 C142 -2.8(16) . . . .
C145 C144 N148 C149 -6.3(15) . . . .
N143 C144 N148 C149 170.8(7) . . . .
C144 N148 C149 O27 11.3(13) . . . .
C144 N148 C149 C150 -169.3(9) . . . .
O27 C149 C150 N151 -160.9(8) . . . .
N148 C149 C150 N151 19.7(12) . . . .
O27 C149 C150 C159 19.7(13) . . . .
N148 C149 C150 C159 -159.8(8) . . . .
C159 C150 N151 C152 -4.7(15) . . . .
C149 C150 N151 C152 176.0(9) . . . .
C150 N151 C152 C157 8.1(16) . . . .
C150 N151 C152 C153 174.0(9) . . . .
N151 C152 C153 C154 -178.7(14) . . . .
C157 C152 C153 C154 -11.1(18) . . . .
N151 C152 C153 N160 15.3(13) . . . .
C157 C152 C153 N160 -177.1(9) . . . .
N160 C153 C154 C155 171.8(15) . . . .
C152 C153 C154 C155 9(3) . . . .
C153 C154 C155 C156 -5(3) . . . .
C154 C155 C156 C157 4(3) . . . .
N151 C152 C157 C158 -11.8(17) . . . .
C153 C152 C157 C158 -178.5(9) . . . .
N151 C152 C157 C156 176.0(12) . . . .
C153 C152 C157 C156 9.4(15) . . . .
C155 C156 C157 C158 -178.7(15) . . . .
C155 C156 C157 C152 -7(2) . . . .
C235 O28 C158 C159 -12.2(16) . . . .
C235 O28 C158 C157 179.7(10) . . . .
C152 C157 C158 C159 11.2(16) . . . .
C156 C157 C158 C159 -176.9(12) . . . .
C152 C157 C158 O28 -180.0(9) . . . .
C156 C157 C158 O28 -8.0(16) . . . .
O28 C158 C159 C150 -175.8(10) . . . .
C157 C158 C159 C150 -8.1(16) . . . .
N151 C150 C159 C158 5.1(16) . . . .
C149 C150 C159 C158 -175.6(10) . . . .
C154 C153 N160 C161 3(2) . . . .
C152 C153 N160 C161 167.8(12) . . . .
C177 O32 C160 C248 175.7(11) . . . .
C153 N160 C161 C162 -176.2(13) . . . .
C153 N160 C161 O29 13.8(18) . . . .
O29 C161 C162 N163 -167.8(13) . . . .
N160 C161 C162 N163 24(2) . . . .
O29 C161 C162 C171 8(2) . . . .
N160 C161 C162 C171 -160.4(11) . . . .
C161 C162 N163 C164 177.3(11) . . . .
C171 C162 N163 C164 2(3) . . . .
O6M C6M C7M O1M 66.8(8) . . . .
C5M C6M C7M O1M -55.0(9) . . . .
O6M C6M C7M O7M -169.5(6) . . . .
C5M C6M C7M O7M 68.7(8) . . . .
C162 N163 C164 C165 -179.2(15) . . . .
C162 N163 C164 C169 6(2) . . . .
N163 C164 C165 C166 -155(3) . . . .
C169 C164 C165 C166 21(3) . . . .
N163 C164 C165 N172 6(2) . . . .
C169 C164 C165 N172 -178.4(9) . . . .
N172 C165 C166 C167 178.3(16) . . . .
C164 C165 C166 C167 -27(3) . . . .
C165 C166 C167 C168 16(3) . . . .
C166 C167 C168 C169 -4(4) . . . .
C167 C168 C169 C170 -179.5(19) . . . .
C167 C168 C169 C164 -4(3) . . . .
N163 C164 C169 C168 175.5(14) . . . .
C165 C164 C169 C168 -1.1(18) . . . .
N163 C164 C169 C170 -7.9(15) . . . .
C165 C164 C169 C170 175.5(11) . . . .
C259 O30 C170 C171 -0.3(14) . . . .
C259 O30 C170 C169 176.8(10) . . . .
C168 C169 C170 C171 -179.8(16) . . . .
C164 C169 C170 C171 4(2) . . . .
C168 C169 C170 O30 4(2) . . . .
C164 C169 C170 O30 -172.2(7) . . . .
O30 C170 C171 C162 178.2(8) . . . .
C169 C170 C171 C162 2.0(18) . . . .
C161 C162 C171 C170 178.7(11) . . . .
N163 C162 C171 C170 -6.1(19) . . . .
C166 C165 N172 C173 -17(3) . . . .
C164 C165 N172 C173 179.1(14) . . . .
C165 N172 C173 O31 14(3) . . . .
C165 N172 C173 C175 -175.7(14) . . . .
N172 C173 C175 N174 19(2) . . . .
O31 C173 C175 N174 -170.7(17) . . . .
N172 C173 C175 C176 -162.5(13) . . . .
O31 C173 C175 C176 8(3) . . . .
C179 N174 C175 C173 178.6(10) . . . .
C179 N174 C175 C176 0.0 . . . .
C173 C175 C176 C177 -178.4(11) . . . .
N174 C175 C176 C177 0.0 . . . .
C175 C176 C177 C178 0.0 . . . .
C175 C176 C177 O32 177.0(6) . . . .
C160 O32 C177 C178 175.3(13) . . . .
C160 O32 C177 C176 -1.7(16) . . . .
C176 C177 C178 C179 0.0 . . . .
O32 C177 C178 C179 -176.9(6) . . . .
C176 C177 C178 C183 180.0 . . . .
O32 C177 C178 C183 3.1(6) . . . .
C177 C178 C179 C180 180.0 . . . .
C183 C178 C179 C180 0.0 . . . .
C177 C178 C179 N174 0.0 . . . .
C183 C178 C179 N174 180.0 . . . .
C175 N174 C179 C178 0.0 . . . .
C175 N174 C179 C180 180.0 . . . .
C178 C179 C180 C181 0.0 . . . .
N174 C179 C180 C181 180.0 . . . .
C178 C179 C180 N523 -163.7(7) . . . .
N174 C179 C180 N523 16.3(7) . . . .
C179 C180 C181 C182 0.0 . . . .
N523 C180 C181 C182 161.7(9) . . . .
C180 C181 C182 C183 0.0 . . . .
C181 C182 C183 C178 0.0 . . . .
C179 C178 C183 C182 0.0 . . . .
C177 C178 C183 C182 180.0 . . . .
C77 O14 C184 C203 -177.9(6) . . . .
C5M C4M C1M O1M 53.9(8) . . . .
O4M C4M C1M O1M 175.7(6) . . . .
C5M C4M C1M C2M 167.5(6) . . . .
O4M C4M C1M C2M -70.7(8) . . . .
C30 O7 C187 C226 -161.9(8) . . . .
C290 C148 C190 O25 -50.7(17) . . . .
C275 C148 C190 O25 179.6(9) . . . .
C136 O25 C190 C148 174.0(9) . . . .
O1M C1M C2M O2M -66.1(7) . . . .
C4M C1M C2M O2M 178.4(6) . . . .
C7 O3 C194 C192 152.8(11) . . . .
C240 C192 C194 O3 173.3(12) . . . .
C271 C192 C194 O3 -57.9(18) . . . .
C124 O23 C198 C258 164.6(11) . . . .
O14 C184 C203 C232 60.1(12) . . . .
O14 C184 C203 C260 178.9(7) . . . .
C18 O5 C208 C920 -151.6(12) . . . .
O7 C187 C226 C222 -59.7(13) . . . .
O7 C187 C226 C253 -172.7(10) . . . .
C158 O28 C235 C980 -178.4(11) . . . .
C108 O20 C247 C999 175(3) . . . .
O32 C160 C248 C667 -177(2) . . . .
O32 C160 C248 C445 52(2) . . . .
C115 O21 C254 C231 159.7(11) . . . .
C993 C231 C254 O21 170.6(13) . . . .
C992 C231 C254 O21 -55.1(18) . . . .
O23 C198 C258 C994 -52.5(18) . . . .
O23 C198 C258 C648 -171(2) . . . .
C500 C255 C259 O30 177.6(10) . . . .
C283 C255 C259 O30 62.6(13) . . . .
C170 O30 C259 C255 -170.5(8) . . . .
C53 O10 C261 C288 -119(2) . . . .
O10 C261 C288 C555 142(3) . . . .
O10 C261 C288 C941 -36(3) . . . .
C181 C180 N523 O33 40.3(13) . . . .
C179 C180 N523 O33 -156.9(9) . . . .
C181 C180 N523 O34 -139.1(12) . . . .
C179 C180 N523 O34 23.8(15) . . . .
O7M C7M O1M C1M -61.6(8) . . . .
C6M C7M O1M C1M 60.9(8) . . . .
C2M C1M O1M C7M -177.9(6) . . . .
C4M C1M O1M C7M -58.6(8) . . . .
C74 O15 C645 C788 -161.7(17) . . . .
O15 C645 C788 C986 19(4) . . . .
O15 C645 C788 C699 -169.9(14) . . . .
O5 C208 C920 C921 -54.3(17) . . . .
O5 C208 C920 C922 -179.5(13) . . . .
C65 O12 C930 C566 154.7(14) . . . .
C963 C566 C930 O12 66(2) . . . .
C964 C566 C930 O12 -165(3) . . . .
O28 C235 C980 C981 71.0(15) . . . .
O28 C235 C980 C982 175.3(13) . . . .
O20 C247 C999 C877 62(4) . . . .
O20 C247 C999 C990 -41(4) . . . .
